data_7047604
loop_
_publ_author_name
'Sava, Daniel Florin'
'Zheng, Nan'
'Vit\'orica-Yrez\'abal, I\~nigo J'
'Timco, Grigore A.'
'Winpenny, Richard E. P.'

_publ_section_title
;
 Binding of halogens by a Cr<sub>8</sub> metallacrown.
;
_journal_issue 39
_journal_name_full 'Dalton transactions (Cambridge, England : 2003)'
_journal_page_first 13771
_journal_page_last 13775
_journal_paper_doi 10.1039/c8dt03172j
_journal_volume 47
_journal_year 2018
_chemical_formula_moiety 'C80 H144 Cr8 F8 O32, 0.26(I2)'
_chemical_formula_sum 'C80 H144 Cr8 F8 I0.52 O32'
_chemical_formula_weight 2252.57
_space_group_crystal_system monoclinic
_space_group_IT_number 15
_space_group_name_Hall '-I 2ya'
_space_group_name_H-M_alt 'I 1 2/a 1'
_symmetry_space_group_name_Hall '-I 2ya'
_symmetry_space_group_name_H-M 'I 1 2/a 1'
_atom_sites_solution_hydrogens geom
_atom_sites_solution_primary dual
_audit_creation_date 2018-05-23
_audit_creation_method
;
Olex2 1.2
(compiled 2018.05.18 svn.r3508 for OlexSys, GUI svn.r5497)
;
_audit_update_record
;
2018-08-02 deposited with the CCDC.
2018-09-10 downloaded from the CCDC.
;
_cell_angle_alpha 90
_cell_angle_beta 111.281(3)
_cell_angle_gamma 90
_cell_formula_units_Z 8
_cell_length_a 34.6995(9)
_cell_length_b 16.5534(3)
_cell_length_c 44.5351(13)
_cell_measurement_reflns_used 19380
_cell_measurement_temperature 198.94(10)
_cell_measurement_theta_max 26.9640
_cell_measurement_theta_min 1.8940
_cell_volume 23836.4(11)
_computing_cell_refinement 'CrysAlisPro 1.171.39.27b (Rigaku OD, 2015)'
_computing_data_collection 'CrysAlisPro 1.171.39.27b (Rigaku OD, 2015)'
_computing_data_reduction 'CrysAlisPro 1.171.39.27b (Rigaku OD, 2015)'
_computing_molecular_graphics 'Olex2 (Dolomanov et al., 2009)'
_computing_publication_material 'Olex2 (Dolomanov et al., 2009)'
_computing_structure_refinement 'ShelXL (Sheldrick, 2015)'
_computing_structure_solution 'ShelXT (Sheldrick, 2015)'
_diffrn_ambient_environment N~2~
_diffrn_ambient_temperature 198.94(10)
_diffrn_detector 'CCD plate'
_diffrn_measured_fraction_theta_full 0.999
_diffrn_measured_fraction_theta_max 0.996
_diffrn_measurement_details
;
List of Runs (angles in degrees, time in seconds):

  # Type    Start    End  Width  t~exp~   \w     \q     \k     \f   Frames
#--------------------------------------------------------------------------
  1  \w    -70.00  33.00   1.00    6.00    --   19.40  43.00  30.00  103
  2  \w    -34.00 106.00   1.00    6.00    --   19.40  29.00  90.00  140
  3  \w    -46.00 -21.00   1.00    6.00    --   19.40  60.00 -60.00   25
  4  \w      9.00 109.00   1.00    6.00    --   19.40  14.00 -30.00  100
;
_diffrn_measurement_device 'four-circle diffractometer'
_diffrn_measurement_device_type 'XtaLAB AFC11 (RINC): quarter-chi single'
_diffrn_measurement_method '\w scans'
_diffrn_orient_matrix_type 'CrysAlisPro convention (1999,Acta A55,543-557)'
_diffrn_orient_matrix_UB_11 0.0093527000
_diffrn_orient_matrix_UB_12 0.0324890000
_diffrn_orient_matrix_UB_13 0.0105206000
_diffrn_orient_matrix_UB_21 -0.0054112000
_diffrn_orient_matrix_UB_22 -0.0183745000
_diffrn_orient_matrix_UB_23 0.0123183000
_diffrn_orient_matrix_UB_31 0.0190902000
_diffrn_orient_matrix_UB_32 -0.0210229000
_diffrn_orient_matrix_UB_33 0.0054691000
_diffrn_radiation_monochromator graphite
_diffrn_radiation_probe x-ray
_diffrn_radiation_type MoK\a
_diffrn_radiation_wavelength 0.71073
_diffrn_reflns_av_R_equivalents 0.0285
_diffrn_reflns_av_unetI/netI 0.0367
_diffrn_reflns_Laue_measured_fraction_full 0.999
_diffrn_reflns_Laue_measured_fraction_max 0.996
_diffrn_reflns_limit_h_max 43
_diffrn_reflns_limit_h_min -43
_diffrn_reflns_limit_k_max 19
_diffrn_reflns_limit_k_min -20
_diffrn_reflns_limit_l_max 53
_diffrn_reflns_limit_l_min -56
_diffrn_reflns_number 74695
_diffrn_reflns_point_group_measured_fraction_full 0.999
_diffrn_reflns_point_group_measured_fraction_max 0.996
_diffrn_reflns_theta_full 25.242
_diffrn_reflns_theta_max 26.732
_diffrn_reflns_theta_min 1.857
_diffrn_source 'fine-focus sealed X-ray tube'
_diffrn_source_type 'Enhance (Mo) X-ray Source'
_exptl_absorpt_coefficient_mu 0.912
_exptl_absorpt_correction_T_max 1.00000
_exptl_absorpt_correction_T_min 0.57875
_exptl_absorpt_correction_type multi-scan
_exptl_absorpt_process_details
;
CrysAlisPro 1.171.39.27b (Rigaku Oxford Diffraction, 2015)
Empirical absorption correction using spherical harmonics,
 implemented in SCALE3 ABSPACK scaling algorithm.
;
_exptl_crystal_colour 'clear dark green'
_exptl_crystal_colour_lustre clear
_exptl_crystal_colour_modifier dark
_exptl_crystal_colour_primary green
_exptl_crystal_density_diffrn 1.255
_exptl_crystal_description block
_exptl_crystal_F_000 9375
_exptl_crystal_size_max 0.4
_exptl_crystal_size_mid 0.1
_exptl_crystal_size_min 0.1
_refine_diff_density_max 1.506
_refine_diff_density_min -0.857
_refine_diff_density_rms 0.077
_refine_ls_extinction_method none
_refine_ls_goodness_of_fit_ref 1.034
_refine_ls_hydrogen_treatment constr
_refine_ls_matrix_type full
_refine_ls_number_parameters 1529
_refine_ls_number_reflns 25199
_refine_ls_number_restraints 1618
_refine_ls_restrained_S_all 1.066
_refine_ls_R_factor_all 0.0802
_refine_ls_R_factor_gt 0.0588
_refine_ls_shift/su_max 0.004
_refine_ls_shift/su_mean 0.000
_refine_ls_structure_factor_coef Fsqd
_refine_ls_weighting_details 'w=1/[\s^2^(Fo^2^)+(0.0768P)^2^+79.7491P] where P=(Fo^2^+2Fc^2^)/3'
_refine_ls_weighting_scheme calc
_refine_ls_wR_factor_gt 0.1542
_refine_ls_wR_factor_ref 0.1662
_reflns_Friedel_coverage 0.000
_reflns_number_gt 18834
_reflns_number_total 25199
_reflns_threshold_expression 'I > 2\s(I)'
_cod_data_source_file c8dt03172j2.cif
_cod_data_source_block vt_4_200_00
_cod_depositor_comments 'Adding full bibliography for 7047602--7047620.cif.'
_cod_database_code 7047604
_shelx_shelxl_version_number 2018/3
_chemical_oxdiff_formula Cr8F8O32C80H144I
_shelx_space_group_comment
;
The symmetry employed for this shelxl refinement is uniquely defined
by the following loop, which should always be used as a source of
symmetry information in preference to the above space-group names.
They are only intended as comments.
;
_shelx_estimated_absorpt_t_max 0.914
_shelx_estimated_absorpt_t_min 0.712
_reflns_odcompleteness_completeness 89.14
_reflns_odcompleteness_iscentric 1
_reflns_odcompleteness_theta 28.72
_olex2_refinement_description
;
1. Fixed Uiso
 At 1.5 times of:
  All C(H,H,H) groups
2. Restrained distances
 C104-C97 = C102-C97 = C103-C97
 1.54 with sigma of 0.02
 I2-I1 \\sim I4-I3 \\sim I6-I5
 with sigma of 0.002
 C11-C13 \\sim C11-C15 \\sim C13-C15 \\sim C16-C12 \\sim C16-C14 \\sim C12-C14
 with sigma of 0.004
 C10-C9 \\sim C10-C11 \\sim C10-C13 \\sim C10-C15 \\sim C10-C16 \\sim C10-C12
\\sim C10-C14
 with sigma of 0.002
 C44-C46 \\sim C44-C48 \\sim C46-C48 \\sim C43-C45 \\sim C43-C47 \\sim C45-C47
 with sigma of 0.004
 C42-C41 \\sim C42-C44 \\sim C42-C46 \\sim C42-C48 \\sim C42-C43 \\sim C42-C45
\\sim C42-C47
 with sigma of 0.002
 C74-C76 \\sim C74-C72 \\sim C76-C72 \\sim C73-C75 \\sim C73-C77 \\sim C75-C77
 with sigma of 0.004
 C71-C70 \\sim C71-C74 \\sim C71-C76 \\sim C71-C72 \\sim C71-C73 \\sim C71-C75
\\sim C71-C77
 with sigma of 0.002
 C37-C39 \\sim C37-C35 \\sim C39-C35 \\sim C40-C36 \\sim C40-C38 \\sim C36-C38
 with sigma of 0.004
 C34-C33 \\sim C34-C37 \\sim C34-C39 \\sim C34-C35 \\sim C34-C40 \\sim C34-C36
\\sim C34-C38
 with sigma of 0.002
 C52-C54 \\sim C52-C56 \\sim C54-C56 \\sim C55-C51 \\sim C55-C53 \\sim C51-C53
 with sigma of 0.004
 C50-C49 \\sim C50-C52 \\sim C50-C54 \\sim C50-C56 \\sim C50-C55 \\sim C50-C51
\\sim C50-C53
 with sigma of 0.002
 C68-C66 \\sim C68-C64 \\sim C66-C64 \\sim C65-C67 \\sim C65-C69 \\sim C67-C69
 with sigma of 0.004
 C63-C62 \\sim C63-C68 \\sim C63-C66 \\sim C63-C64 \\sim C63-C65 \\sim C63-C67
\\sim C63-C69
 with sigma of 0.002
 C94-C92 \\sim C94-C90 \\sim C92-C90 \\sim C93-C95 \\sim C93-C91 \\sim C95-C91
 with sigma of 0.004
 C89-C88 \\sim C89-C94 \\sim C89-C92 \\sim C89-C90 \\sim C89-C93 \\sim C89-C95
\\sim C89-C91
 with sigma of 0.002
 C3-C5 \\sim C3-C7 \\sim C5-C7 \\sim C6-C4 \\sim C6-C8 \\sim C4-C8
 with sigma of 0.004
 C2-C1 \\sim C2-C3 \\sim C2-C5 \\sim C2-C7 \\sim C2-C6 \\sim C2-C4 \\sim C2-C8
 with sigma of 0.002
 C29-C31 \\sim C29-C27 \\sim C31-C27 \\sim C30-C32 \\sim C30-C28 \\sim C32-C28
 with sigma of 0.004
 C26-C25 \\sim C26-C29 \\sim C26-C31 \\sim C26-C27 \\sim C26-C30 \\sim C26-C32
\\sim C26-C28
 with sigma of 0.002
 C96-C103 \\sim C96-C104 \\sim C103-C104 \\sim C103-C102 \\sim C104-C102
 with sigma of 0.04
 C103-C104 \\sim C103-C102 \\sim C104-C102
 with sigma of 0.004
 C97-C96 \\sim C97-C103 \\sim C97-C104 \\sim C97-C102
 with sigma of 0.002
 C100-C101 \\sim C100-C99 \\sim C101-C99
 with sigma of 0.004
 C98-C96 \\sim C98-C100 \\sim C98-C101 \\sim C98-C99
 with sigma of 0.002
3. Uiso/Uaniso restraints and constraints
I1 \\sim I2 \\sim I3 \\sim I4 \\sim I5 \\sim I6: within 2A with sigma of 0.002
and sigma for terminal atoms of 0.004
C2 \\sim C3 \\sim C5 \\sim C7 \\sim C4 \\sim C6 \\sim C8: within 2A with sigma
of 0.002 and sigma for terminal atoms of 0.004
C96 \\sim C97 \\sim C102 \\sim C103 \\sim C104 \\sim C98 \\sim C99 \\sim C100
\\sim C101: within 2A with sigma of 0.002 and sigma for terminal atoms of 0.004
C45 \\sim C46 \\sim C47 \\sim C48 \\sim C43 \\sim C44 \\sim C42: within 2A with
sigma of 0.002 and sigma for terminal atoms of 0.004
C16 \\sim C11 \\sim C12 \\sim C13 \\sim C14 \\sim C15 \\sim C10: within 2A with
sigma of 0.002 and sigma for terminal atoms of 0.004
C97 \\sim C98 \\sim C104 \\sim C101 \\sim C102 \\sim C99 \\sim C103 \\sim C100:
within 2A with sigma of 0.002 and sigma for terminal atoms of 0.004
C73 \\sim C72 \\sim C77 \\sim C76 \\sim C71 \\sim C74 \\sim C75: within 2A with
sigma of 0.002 and sigma for terminal atoms of 0.004
C53 \\sim C54 \\sim C56 \\sim C55 \\sim C51 \\sim C52 \\sim C50: within 2A with
sigma of 0.002 and sigma for terminal atoms of 0.004
C37 \\sim C38 \\sim C39 \\sim C40 \\sim C35 \\sim C36 \\sim C34: within 2A with
sigma of 0.002 and sigma for terminal atoms of 0.004
C20 \\sim C19 \\sim C24 \\sim C23 \\sim C22 \\sim C21 \\sim C18: within 2A with
sigma of 0.002 and sigma for terminal atoms of 0.004
C5 \\sim C6 \\sim C2 \\sim C7 \\sim C8 \\sim C3 \\sim C4: within 2A with sigma
of 0.002 and sigma for terminal atoms of 0.004
C90 \\sim C91 \\sim C92 \\sim C93 \\sim C94 \\sim C95 \\sim C89: within 2A with
sigma of 0.002 and sigma for terminal atoms of 0.004
C27 \\sim C32 \\sim C31 \\sim C30 \\sim C29 \\sim C28 \\sim C26: within 2A with
sigma of 0.002 and sigma for terminal atoms of 0.004
C61 \\sim C58 \\sim C59 \\sim C60: within 2A with sigma of 0.002 and sigma for
terminal atoms of 0.004
C86 \\sim C84 \\sim C87 \\sim C85: within 2A with sigma of 0.002 and sigma for
terminal atoms of 0.004
C68 \\sim C69 \\sim C64 \\sim C65 \\sim C66 \\sim C67 \\sim C63: within 2A with
sigma of 0.002 and sigma for terminal atoms of 0.004
4. Rigid body (RIGU) restrains
 C10, C11, C13, C15, C12, C14, C16
 with sigma for 1-2 distances of 0.002 and sigma for 1-3 distances of 0.002
 C42, C44, C46, C48, C43, C45, C47
 with sigma for 1-2 distances of 0.002 and sigma for 1-3 distances of 0.002
 C71, C72, C74, C76, C73, C75, C77
 with sigma for 1-2 distances of 0.002 and sigma for 1-3 distances of 0.002
 C18, C19, C21, C23, C20, C22, C24
 with sigma for 1-2 distances of 0.002 and sigma for 1-3 distances of 0.002
 C34, C35, C37, C39, C36, C38, C40
 with sigma for 1-2 distances of 0.002 and sigma for 1-3 distances of 0.002
 C50, C52, C54, C56, C51, C53, C55
 with sigma for 1-2 distances of 0.002 and sigma for 1-3 distances of 0.002
 C63, C64, C66, C68, C65, C67, C69
 with sigma for 1-2 distances of 0.002 and sigma for 1-3 distances of 0.002
 C89, C90, C92, C94, C91, C93, C95
 with sigma for 1-2 distances of 0.002 and sigma for 1-3 distances of 0.002
 C2, C3, C5, C7, C4, C6, C8
 with sigma for 1-2 distances of 0.002 and sigma for 1-3 distances of 0.002
 C26, C27, C29, C31, C28, C30, C32
 with sigma for 1-2 distances of 0.001 and sigma for 1-3 distances of 0.001
 C97, C102, C103, C104, C98, C99, C100, C101
 with sigma for 1-2 distances of 0.001 and sigma for 1-3 distances of 0.001
5. Others
 Sof(I1)=Sof(I2)=FVAR(1)
 Sof(I3)=Sof(I4)=FVAR(2)
 Sof(I5)=Sof(I6)=FVAR(3)
 Sof(C98)=Sof(C99)=Sof(H99A)=Sof(H99B)=Sof(H99C)=Sof(C100)=Sof(H10S)=Sof(H10T)=
 Sof(H10U)=Sof(C101)=Sof(H10V)=Sof(H10W)=Sof(H10X)=1-FVAR(4)
 Sof(C97)=Sof(C102)=Sof(H10J)=Sof(H10K)=Sof(H10L)=Sof(C103)=Sof(H10M)=
 Sof(H10N)=Sof(H10O)=Sof(C104)=Sof(H10P)=Sof(H10Q)=Sof(H10R)=FVAR(4)
 Sof(C12)=Sof(H12A)=Sof(H12B)=Sof(H12C)=Sof(C14)=Sof(H14A)=Sof(H14B)=Sof(H14C)=
 Sof(C16)=Sof(H16A)=Sof(H16B)=Sof(H16C)=1-FVAR(5)
 Sof(C11)=Sof(H11J)=Sof(H11K)=Sof(H11L)=Sof(C13)=Sof(H13A)=Sof(H13B)=Sof(H13C)=
 Sof(C15)=Sof(H15A)=Sof(H15B)=Sof(H15C)=FVAR(5)
 Sof(C43)=Sof(H43A)=Sof(H43B)=Sof(H43C)=Sof(C45)=Sof(H45A)=Sof(H45B)=Sof(H45C)=
 Sof(C47)=Sof(H47A)=Sof(H47B)=Sof(H47C)=1-FVAR(6)
 Sof(C44)=Sof(H44A)=Sof(H44B)=Sof(H44C)=Sof(C46)=Sof(H46A)=Sof(H46B)=Sof(H46C)=
 Sof(C48)=Sof(H48A)=Sof(H48B)=Sof(H48C)=FVAR(6)
 Sof(C73)=Sof(H73A)=Sof(H73B)=Sof(H73C)=Sof(C75)=Sof(H75A)=Sof(H75B)=Sof(H75C)=
 Sof(C77)=Sof(H77A)=Sof(H77B)=Sof(H77C)=1-FVAR(7)
 Sof(C72)=Sof(H72A)=Sof(H72B)=Sof(H72C)=Sof(C74)=Sof(H74A)=Sof(H74B)=Sof(H74C)=
 Sof(C76)=Sof(H76A)=Sof(H76B)=Sof(H76C)=FVAR(7)
 Sof(C20)=Sof(H20A)=Sof(H20B)=Sof(H20C)=Sof(C22)=Sof(H22A)=Sof(H22B)=Sof(H22C)=
 Sof(C24)=Sof(H24A)=Sof(H24B)=Sof(H24C)=1-FVAR(8)
 Sof(C19)=Sof(H19A)=Sof(H19B)=Sof(H19C)=Sof(C21)=Sof(H21A)=Sof(H21B)=Sof(H21C)=
 Sof(C23)=Sof(H23A)=Sof(H23B)=Sof(H23C)=FVAR(8)
 Sof(C36)=Sof(H36A)=Sof(H36B)=Sof(H36C)=Sof(C38)=Sof(H38A)=Sof(H38B)=Sof(H38C)=
 Sof(C40)=Sof(H40A)=Sof(H40B)=Sof(H40C)=1-FVAR(9)
 Sof(C35)=Sof(H35A)=Sof(H35B)=Sof(H35C)=Sof(C37)=Sof(H37A)=Sof(H37B)=Sof(H37C)=
 Sof(C39)=Sof(H39A)=Sof(H39B)=Sof(H39C)=FVAR(9)
 Sof(C51)=Sof(H51A)=Sof(H51B)=Sof(H51C)=Sof(C53)=Sof(H53A)=Sof(H53B)=Sof(H53C)=
 Sof(C55)=Sof(H55A)=Sof(H55B)=Sof(H55C)=1-FVAR(10)
 Sof(C52)=Sof(H52A)=Sof(H52B)=Sof(H52C)=Sof(C54)=Sof(H54A)=Sof(H54B)=Sof(H54C)=
 Sof(C56)=Sof(H56A)=Sof(H56B)=Sof(H56C)=FVAR(10)
 Sof(C65)=Sof(H65A)=Sof(H65B)=Sof(H65C)=Sof(C67)=Sof(H67A)=Sof(H67B)=Sof(H67C)=
 Sof(C69)=Sof(H69A)=Sof(H69B)=Sof(H69C)=1-FVAR(11)
 Sof(C64)=Sof(H64A)=Sof(H64B)=Sof(H64C)=Sof(C66)=Sof(H66A)=Sof(H66B)=Sof(H66C)=
 Sof(C68)=Sof(H68A)=Sof(H68B)=Sof(H68C)=FVAR(11)
 Sof(C91)=Sof(H91A)=Sof(H91B)=Sof(H91C)=Sof(C93)=Sof(H93A)=Sof(H93B)=Sof(H93C)=
 Sof(C95)=Sof(H95A)=Sof(H95B)=Sof(H95C)=1-FVAR(12)
 Sof(C90)=Sof(H90A)=Sof(H90B)=Sof(H90C)=Sof(C92)=Sof(H92A)=Sof(H92B)=Sof(H92C)=
 Sof(C94)=Sof(H94A)=Sof(H94B)=Sof(H94C)=FVAR(12)
 Sof(C28)=Sof(H28A)=Sof(H28B)=Sof(H28C)=Sof(C30)=Sof(H30A)=Sof(H30B)=Sof(H30C)=
 Sof(C32)=Sof(H32A)=Sof(H32B)=Sof(H32C)=1-FVAR(13)
 Sof(C27)=Sof(H27A)=Sof(H27B)=Sof(H27C)=Sof(C29)=Sof(H29A)=Sof(H29B)=Sof(H29C)=
 Sof(C31)=Sof(H31A)=Sof(H31B)=Sof(H31C)=FVAR(13)
 Sof(C4)=Sof(H4A)=Sof(H4B)=Sof(H4C)=Sof(C6)=Sof(H6A)=Sof(H6B)=Sof(H6C)=Sof(C8)=
 Sof(H8A)=Sof(H8B)=Sof(H8C)=1-FVAR(14)
 Sof(C3)=Sof(H3A)=Sof(H3B)=Sof(H3C)=Sof(C5)=Sof(H5A)=Sof(H5B)=Sof(H5C)=Sof(C7)=
 Sof(H7A)=Sof(H7B)=Sof(H7C)=FVAR(14)
6.a Me refined with riding coordinates:
 C60(H60A,H60B,H60C), C61(H61A,H61B,H61C), C80(H80A,H80B,H80C), C81(H81A,H81B,
 H81C), C82(H82A,H82B,H82C), C85(H85A,H85B,H85C), C86(H86A,H86B,H86C), C87(H87A,
 H87B,H87C), C107(H10A,H10B,H10C), C108(H10D,H10E,H10F), C109(H10G,H10H,H10I),
 C112(H11A,H11B,H11C), C113(H11D,H11E,H11F), C114(H11G,H11H,H11I), C3(H3A,H3B,
 H3C), C5(H5A,H5B,H5C), C7(H7A,H7B,H7C), C11(H11J,H11K,H11L), C13(H13A,H13B,
 H13C), C15(H15A,H15B,H15C), C19(H19A,H19B,H19C), C21(H21A,H21B,H21C), C23(H23A,
 H23B,H23C), C27(H27A,H27B,H27C), C29(H29A,H29B,H29C), C31(H31A,H31B,H31C),
 C35(H35A,H35B,H35C), C37(H37A,H37B,H37C), C39(H39A,H39B,H39C), C44(H44A,H44B,
 H44C), C46(H46A,H46B,H46C), C48(H48A,H48B,H48C), C52(H52A,H52B,H52C), C54(H54A,
 H54B,H54C), C56(H56A,H56B,H56C), C64(H64A,H64B,H64C), C66(H66A,H66B,H66C),
 C68(H68A,H68B,H68C), C72(H72A,H72B,H72C), C74(H74A,H74B,H74C), C76(H76A,H76B,
 H76C), C90(H90A,H90B,H90C), C92(H92A,H92B,H92C), C94(H94A,H94B,H94C),
 C102(H10J,H10K,H10L), C103(H10M,H10N,H10O), C104(H10P,H10Q,H10R), C4(H4A,H4B,
 H4C), C6(H6A,H6B,H6C), C8(H8A,H8B,H8C), C12(H12A,H12B,H12C), C14(H14A,H14B,
 H14C), C16(H16A,H16B,H16C), C20(H20A,H20B,H20C), C22(H22A,H22B,H22C), C24(H24A,
 H24B,H24C), C28(H28A,H28B,H28C), C30(H30A,H30B,H30C), C32(H32A,H32B,H32C),
 C36(H36A,H36B,H36C), C38(H38A,H38B,H38C), C40(H40A,H40B,H40C), C43(H43A,H43B,
 H43C), C45(H45A,H45B,H45C), C47(H47A,H47B,H47C), C51(H51A,H51B,H51C), C55(H55A,
 H55B,H55C), C65(H65A,H65B,H65C), C67(H67A,H67B,H67C), C69(H69A,H69B,H69C),
 C73(H73A,H73B,H73C), C75(H75A,H75B,H75C), C77(H77A,H77B,H77C), C91(H91A,H91B,
 H91C), C93(H93A,H93B,H93C), C95(H95A,H95B,H95C), C99(H99A,H99B,H99C),
 C100(H10S,H10T,H10U), C101(H10V,H10W,H10X)
6.b Idealised Me refined as rotating group:
 C59(H59A,H59B,H59C), C53(H53A,H53B,H53C)
;
_olex2_submission_special_instructions 'No special instructions were received'
_oxdiff_exptl_absorpt_empirical_details
;
Empirical correction (ABSPACK) includes:
- Absorption correction using spherical harmonics
- Frame scaling
;
_oxdiff_exptl_absorpt_empirical_full_max 1.284
_oxdiff_exptl_absorpt_empirical_full_min 0.408

loop_
_space_group_symop_operation_xyz
'x, y, z'
'-x+1/2, y, -z'
'x+1/2, y+1/2, z+1/2'
'-x+1, y+1/2, -z+1/2'
'-x, -y, -z'
'x-1/2, -y, z'
'-x+1/2, -y+1/2, -z+1/2'
'x, -y+1/2, z+1/2'

loop_
_atom_site_label
_atom_site_type_symbol
_atom_site_fract_x
_atom_site_fract_y
_atom_site_fract_z
_atom_site_U_iso_or_equiv
_atom_site_adp_type
_atom_site_occupancy
_atom_site_site_symmetry_order
_atom_site_calc_flag
_atom_site_refinement_flags_posn
_atom_site_refinement_flags_adp
_atom_site_refinement_flags_occupancy
_atom_site_disorder_assembly
_atom_site_disorder_group
Cr1 Cr 0.42512(2) 0.51879(3) 0.33642(2) 0.02795(12) Uani 1 1 d . . . . .
Cr2 Cr 0.50177(2) 0.38752(3) 0.34102(2) 0.03531(14) Uani 1 1 d . . . . .
Cr3 Cr 0.51861(2) 0.19127(3) 0.36204(2) 0.03600(14) Uani 1 1 d . . . . .
Cr4 Cr 0.46980(2) 0.05230(3) 0.39106(2) 0.03487(14) Uani 1 1 d . . . . .
Cr5 Cr 0.38734(2) 0.04892(3) 0.41483(2) 0.03102(13) Uani 1 1 d . . . . .
Cr6 Cr 0.31160(2) 0.18179(3) 0.40953(2) 0.03218(13) Uani 1 1 d . . . . .
Cr7 Cr 0.30236(2) 0.38214(3) 0.39683(2) 0.03003(13) Uani 1 1 d . . . . .
Cr8 Cr 0.34066(2) 0.51505(3) 0.35793(2) 0.02882(12) Uani 1 1 d . . . . .
F1 F 0.45989(6) 0.42826(11) 0.35494(5) 0.0323(4) Uani 1 1 d . . . . .
F2 F 0.48314(6) 0.28072(11) 0.34416(5) 0.0327(4) Uani 1 1 d . . . . .
F3 F 0.48536(6) 0.16116(11) 0.38618(4) 0.0318(4) Uani 1 1 d . . . . .
F4 F 0.41520(6) 0.08496(11) 0.38714(4) 0.0322(4) Uani 1 1 d . . . . .
F5 F 0.36753(6) 0.15602(11) 0.41591(4) 0.0314(4) Uani 1 1 d . . . . .
F6 F 0.31528(6) 0.27631(11) 0.38630(4) 0.0328(4) Uani 1 1 d . . . . .
F7 F 0.34608(5) 0.42381(11) 0.38536(4) 0.0302(4) Uani 1 1 d . . . . .
F8 F 0.37875(6) 0.46551(11) 0.34128(4) 0.0309(4) Uani 1 1 d . . . . .
O1 O 0.47037(8) 0.58056(15) 0.33210(7) 0.0420(6) Uani 1 1 d . . . . .
O2 O 0.52250(9) 0.49593(17) 0.33846(9) 0.0592(9) Uani 1 1 d . . . . .
O3 O 0.41084(8) 0.47162(16) 0.29335(6) 0.0401(6) Uani 1 1 d . . . . .
O4 O 0.46384(9) 0.39169(17) 0.29607(6) 0.0451(6) Uani 1 1 d . . . . .
O5 O 0.54442(9) 0.34809(17) 0.32579(8) 0.0557(8) Uani 1 1 d . . . . .
O6 O 0.55287(10) 0.21883(18) 0.33704(9) 0.0627(9) Uani 1 1 d . . . . .
O7 O 0.54107(9) 0.38451(16) 0.38560(8) 0.0554(8) Uani 1 1 d . . . . .
O8 O 0.55425(9) 0.25579(17) 0.39812(7) 0.0531(8) Uani 1 1 d . . . . .
O9 O 0.55710(10) 0.10239(18) 0.37917(10) 0.0677(10) Uani 1 1 d . . . . .
O10 O 0.52451(10) 0.01132(17) 0.39645(8) 0.0579(8) Uani 1 1 d . . . . .
O11 O 0.48507(11) 0.12409(17) 0.32601(7) 0.0543(8) Uani 1 1 d . . . . .
O12 O 0.45085(10) 0.03637(18) 0.34440(7) 0.0527(7) Uani 1 1 d . . . . .
O13 O 0.45564(10) -0.06004(15) 0.39435(8) 0.0583(8) Uani 1 1 d . . . . .
O14 O 0.40496(9) -0.06207(15) 0.41340(7) 0.0457(6) Uani 1 1 d . . . . .
O15 O 0.48962(8) 0.07209(18) 0.43723(6) 0.0458(6) Uani 1 1 d . . . . .
O16 O 0.43544(8) 0.07753(16) 0.45251(6) 0.0399(6) Uani 1 1 d . . . . .
O17 O 0.36058(9) 0.00921(16) 0.44374(7) 0.0460(6) Uani 1 1 d . . . . .
O18 O 0.30467(9) 0.08632(16) 0.43290(7) 0.0471(7) Uani 1 1 d . . . . .
O19 O 0.33807(8) 0.02232(15) 0.37721(6) 0.0419(6) Uani 1 1 d . . . . .
O20 O 0.29146(8) 0.12021(16) 0.36944(6) 0.0437(6) Uani 1 1 d . . . . .
O21 O 0.25428(8) 0.20804(16) 0.40276(7) 0.0466(7) Uani 1 1 d . . . . .
O22 O 0.25594(8) 0.34220(15) 0.40761(7) 0.0421(6) Uani 1 1 d . . . . .
O23 O 0.33099(8) 0.23932(15) 0.45098(6) 0.0389(6) Uani 1 1 d . . . . .
O24 O 0.33989(8) 0.36897(15) 0.44136(6) 0.0405(6) Uani 1 1 d . . . . .
O25 O 0.28932(9) 0.48952(15) 0.40885(7) 0.0452(6) Uani 1 1 d . . . . .
O26 O 0.30355(8) 0.57212(15) 0.37470(7) 0.0443(6) Uani 1 1 d . . . . .
O27 O 0.26348(7) 0.39494(16) 0.35266(6) 0.0416(6) Uani 1 1 d . . . . .
O28 O 0.29382(8) 0.46391(18) 0.32436(6) 0.0463(7) Uani 1 1 d . . . . .
O29 O 0.33365(8) 0.60614(15) 0.32863(6) 0.0399(6) Uani 1 1 d . . . . .
O30 O 0.38969(7) 0.60983(14) 0.31562(6) 0.0367(6) Uani 1 1 d . . . . .
O31 O 0.38658(7) 0.56034(14) 0.39406(6) 0.0340(5) Uani 1 1 d . . . . .
O32 O 0.44237(7) 0.55853(14) 0.38077(6) 0.0344(5) Uani 1 1 d . . . . .
C1 C 0.50665(11) 0.5645(2) 0.33495(9) 0.0391(8) Uani 1 1 d D . . . .
C2 C 0.53458(10) 0.6369(2) 0.33595(10) 0.0687(11) Uani 1 1 d D U . . .
C9 C 0.42922(11) 0.4234(2) 0.28151(8) 0.0378(8) Uani 1 1 d D . . . .
C10 C 0.40707(14) 0.4023(3) 0.24612(9) 0.0837(13) Uani 1 1 d D U . . .
C17 C 0.55997(12) 0.2813(2) 0.32503(9) 0.0416(9) Uani 1 1 d . . . . .
C18 C 0.58994(19) 0.2751(4) 0.30712(16) 0.0842(13) Uani 1 1 d . U . . .
C25 C 0.56067(11) 0.3295(3) 0.40378(9) 0.0418(9) Uani 1 1 d D . . . .
C26 C 0.59550(12) 0.3525(3) 0.43458(10) 0.0835(13) Uani 1 1 d D U . . .
C33 C 0.55442(12) 0.0360(2) 0.39086(9) 0.0422(9) Uani 1 1 d D . . . .
C34 C 0.59101(12) -0.0215(2) 0.39732(11) 0.0819(13) Uani 1 1 d D U . . .
C41 C 0.46030(12) 0.0675(2) 0.32268(8) 0.0425(9) Uani 1 1 d D . . . .
C42 C 0.44078(15) 0.0337(3) 0.28896(10) 0.0965(15) Uani 1 1 d D U . . .
C49 C 0.42814(13) -0.09506(19) 0.40130(9) 0.0409(9) Uani 1 1 d D . . . .
C50 C 0.42226(12) -0.18535(18) 0.39387(9) 0.0637(10) Uani 1 1 d D U . . .
C57 C 0.47227(12) 0.0912(2) 0.45632(8) 0.0366(8) Uani 1 1 d . . . . .
C58 C 0.49771(18) 0.1396(3) 0.48602(12) 0.0716(12) Uani 1 1 d . U . . .
C59 C 0.48399(19) 0.1224(4) 0.51393(12) 0.0820(15) Uani 1 1 d . U . . .
H59A H 0.454338 0.133549 0.507452 0.123 Uiso 1 1 calc GR . . . .
H59B H 0.499410 0.157063 0.532200 0.123 Uiso 1 1 calc GR . . . .
H59C H 0.489332 0.065629 0.520255 0.123 Uiso 1 1 calc GR . . . .
C60 C 0.4894(2) 0.2274(3) 0.47512(14) 0.0900(16) Uani 1 1 d . U . . .
H60A H 0.498540 0.236917 0.457031 0.135 Uiso 1 1 calc R . . . .
H60B H 0.459684 0.238515 0.468293 0.135 Uiso 1 1 calc R . . . .
H60C H 0.504562 0.263242 0.493032 0.135 Uiso 1 1 calc R . . . .
C61 C 0.54374(18) 0.1203(4) 0.49605(14) 0.0912(17) Uani 1 1 d . U . . .
H61A H 0.552788 0.131334 0.478006 0.137 Uiso 1 1 calc R . . . .
H61B H 0.559538 0.154045 0.514498 0.137 Uiso 1 1 calc R . . . .
H61C H 0.548432 0.063205 0.502073 0.137 Uiso 1 1 calc R . . . .
C62 C 0.32682(12) 0.0274(2) 0.44610(9) 0.0407(9) Uani 1 1 d D . . . .
C63 C 0.31042(12) -0.0264(2) 0.46652(9) 0.0728(11) Uani 1 1 d D U . . .
C70 C 0.30443(12) 0.0557(2) 0.36172(8) 0.0390(8) Uani 1 1 d D . . . .
C71 C 0.27656(11) 0.0110(2) 0.33195(8) 0.0726(11) Uani 1 1 d D U . . .
C78 C 0.23860(11) 0.2750(2) 0.40496(9) 0.0393(8) Uani 1 1 d . . . . .
C79 C 0.19469(13) 0.2722(3) 0.40498(14) 0.0605(13) Uani 1 1 d . . . . .
C80 C 0.17952(17) 0.3568(4) 0.40826(19) 0.090(2) Uani 1 1 d . . . . .
H80A H 0.197312 0.380341 0.428804 0.135 Uiso 1 1 calc R . . . .
H80B H 0.180462 0.390546 0.390465 0.135 Uiso 1 1 calc R . . . .
H80C H 0.151026 0.353919 0.407620 0.135 Uiso 1 1 calc R . . . .
C81 C 0.1955(2) 0.2189(4) 0.43313(19) 0.107(2) Uani 1 1 d . . . . .
H81A H 0.213012 0.244056 0.453430 0.161 Uiso 1 1 calc R . . . .
H81B H 0.167379 0.212622 0.432966 0.161 Uiso 1 1 calc R . . . .
H81C H 0.206777 0.165715 0.431103 0.161 Uiso 1 1 calc R . . . .
C82 C 0.16765(15) 0.2338(4) 0.37325(17) 0.090(2) Uani 1 1 d . . . . .
H82A H 0.177918 0.179490 0.371620 0.135 Uiso 1 1 calc R . . . .
H82B H 0.139090 0.230355 0.372437 0.135 Uiso 1 1 calc R . . . .
H82C H 0.168527 0.266982 0.355282 0.135 Uiso 1 1 calc R . . . .
C83 C 0.34369(11) 0.3093(2) 0.45985(8) 0.0361(8) Uani 1 1 d . . . . .
C84 C 0.36309(17) 0.3259(3) 0.49581(10) 0.0656(10) Uani 1 1 d . U . . .
C85 C 0.4010(2) 0.3764(4) 0.50285(13) 0.0936(16) Uani 1 1 d . U . . .
H85A H 0.393987 0.426163 0.490062 0.140 Uiso 1 1 calc R . . . .
H85B H 0.412226 0.390122 0.525822 0.140 Uiso 1 1 calc R . . . .
H85C H 0.421798 0.346210 0.497279 0.140 Uiso 1 1 calc R . . . .
C86 C 0.3725(2) 0.2486(4) 0.51500(12) 0.0801(14) Uani 1 1 d . U . . .
H86A H 0.347149 0.216779 0.509904 0.120 Uiso 1 1 calc R . . . .
H86B H 0.393083 0.217488 0.509512 0.120 Uiso 1 1 calc R . . . .
H86C H 0.383511 0.261401 0.538055 0.120 Uiso 1 1 calc R . . . .
C87 C 0.3305(2) 0.3736(4) 0.50420(13) 0.0876(15) Uani 1 1 d . U . . .
H87A H 0.305567 0.340521 0.499589 0.131 Uiso 1 1 calc R . . . .
H87B H 0.341502 0.387803 0.527122 0.131 Uiso 1 1 calc R . . . .
H87C H 0.323496 0.423074 0.491232 0.131 Uiso 1 1 calc R . . . .
C88 C 0.28980(11) 0.5574(2) 0.39650(10) 0.0411(9) Uani 1 1 d D . . . .
C89 C 0.27282(15) 0.6283(2) 0.40971(13) 0.0878(14) Uani 1 1 d D U . . .
C96 C 0.26576(16) 0.4210(4) 0.32723(12) 0.0908(15) Uani 1 1 d D U . . .
C105 C 0.35355(10) 0.6298(2) 0.31180(8) 0.0309(7) Uani 1 1 d . . . . .
C106 C 0.33079(12) 0.6850(2) 0.28355(9) 0.0395(8) Uani 1 1 d . . . . .
C107 C 0.30736(19) 0.6279(3) 0.25586(11) 0.0799(18) Uani 1 1 d . . . . .
H10A H 0.288247 0.594486 0.262204 0.120 Uiso 1 1 calc R . . . .
H10B H 0.291719 0.659555 0.236729 0.120 Uiso 1 1 calc R . . . .
H10C H 0.327121 0.592954 0.250962 0.120 Uiso 1 1 calc R . . . .
C108 C 0.36060(17) 0.7374(3) 0.27432(13) 0.0725(15) Uani 1 1 d . . . . .
H10D H 0.380504 0.702926 0.269393 0.109 Uiso 1 1 calc R . . . .
H10E H 0.345166 0.769718 0.255313 0.109 Uiso 1 1 calc R . . . .
H10F H 0.375411 0.773384 0.292278 0.109 Uiso 1 1 calc R . . . .
C109 C 0.29990(15) 0.7383(3) 0.29120(11) 0.0586(12) Uani 1 1 d . . . . .
H10G H 0.280666 0.704336 0.297154 0.088 Uiso 1 1 calc R . . . .
H10H H 0.314674 0.774281 0.309166 0.088 Uiso 1 1 calc R . . . .
H10I H 0.284429 0.770615 0.272201 0.088 Uiso 1 1 calc R . . . .
C110 C 0.42479(11) 0.55498(18) 0.40092(8) 0.0319(7) Uani 1 1 d . . . . .
C111 C 0.45153(13) 0.5379(2) 0.43600(9) 0.0470(10) Uani 1 1 d . . . . .
C112 C 0.49421(16) 0.5750(4) 0.44484(13) 0.0837(19) Uani 1 1 d . . . . .
H11A H 0.510617 0.563028 0.467443 0.126 Uiso 1 1 calc R . . . .
H11B H 0.507959 0.552307 0.431031 0.126 Uiso 1 1 calc R . . . .
H11C H 0.491605 0.633647 0.441775 0.126 Uiso 1 1 calc R . . . .
C113 C 0.45465(16) 0.4453(3) 0.43767(12) 0.0647(14) Uani 1 1 d . . . . .
H11D H 0.426915 0.422098 0.431906 0.097 Uiso 1 1 calc R . . . .
H11E H 0.467268 0.426006 0.422560 0.097 Uiso 1 1 calc R . . . .
H11F H 0.471752 0.428790 0.459599 0.097 Uiso 1 1 calc R . . . .
C114 C 0.4306(2) 0.5670(4) 0.45890(11) 0.0842(19) Uani 1 1 d . . . . .
H11G H 0.403153 0.542397 0.452807 0.126 Uiso 1 1 calc R . . . .
H11H H 0.447448 0.551349 0.481017 0.126 Uiso 1 1 calc R . . . .
H11I H 0.427872 0.625941 0.457577 0.126 Uiso 1 1 calc R . . . .
C3 C 0.56936(19) 0.6148(5) 0.32393(19) 0.0700(15) Uani 0.686(10) 1 d D U P A 1
H3A H 0.586493 0.662557 0.324930 0.105 Uiso 0.686(10) 1 calc R . P A 1
H3B H 0.586467 0.572052 0.337555 0.105 Uiso 0.686(10) 1 calc R . P A 1
H3C H 0.557383 0.595719 0.301618 0.105 Uiso 0.686(10) 1 calc R . P A 1
C5 C 0.5526(2) 0.6577(5) 0.37202(13) 0.0717(16) Uani 0.686(10) 1 d D U P A 1
H5A H 0.530042 0.671740 0.379415 0.108 Uiso 0.686(10) 1 calc R . P A 1
H5B H 0.567663 0.610949 0.384167 0.108 Uiso 0.686(10) 1 calc R . P A 1
H5C H 0.571488 0.703692 0.375489 0.108 Uiso 0.686(10) 1 calc R . P A 1
C7 C 0.5098(2) 0.7093(4) 0.3171(2) 0.0807(16) Uani 0.686(10) 1 d D U P A 1
H7A H 0.487741 0.722625 0.325080 0.121 Uiso 0.686(10) 1 calc R . P A 1
H7B H 0.528259 0.755904 0.320019 0.121 Uiso 0.686(10) 1 calc R . P A 1
H7C H 0.497690 0.695613 0.294155 0.121 Uiso 0.686(10) 1 calc R . P A 1
C11 C 0.4327(2) 0.3481(4) 0.23307(16) 0.0872(16) Uani 0.769(6) 1 d D U P B 1
H11J H 0.439824 0.298337 0.245838 0.131 Uiso 0.769(6) 1 calc R . P B 1
H11K H 0.416728 0.334630 0.210530 0.131 Uiso 0.769(6) 1 calc R . P B 1
H11L H 0.458124 0.376279 0.234416 0.131 Uiso 0.769(6) 1 calc R . P B 1
C13 C 0.3961(2) 0.4795(4) 0.22622(16) 0.0927(16) Uani 0.769(6) 1 d D U P B 1
H13A H 0.379569 0.514600 0.234574 0.139 Uiso 0.769(6) 1 calc R . P B 1
H13B H 0.421538 0.507603 0.227571 0.139 Uiso 0.769(6) 1 calc R . P B 1
H13C H 0.380142 0.465953 0.203685 0.139 Uiso 0.769(6) 1 calc R . P B 1
C15 C 0.3672(2) 0.3589(4) 0.24336(18) 0.0944(16) Uani 0.769(6) 1 d D U P B 1
H15A H 0.350623 0.393774 0.251760 0.142 Uiso 0.769(6) 1 calc R . P B 1
H15B H 0.351481 0.346348 0.220696 0.142 Uiso 0.769(6) 1 calc R . P B 1
H15C H 0.373906 0.308724 0.255858 0.142 Uiso 0.769(6) 1 calc R . P B 1
C19 C 0.6201(3) 0.2084(6) 0.3193(3) 0.0909(17) Uani 0.690(6) 1 d . U P C 1
H19A H 0.638571 0.206875 0.307100 0.136 Uiso 0.690(6) 1 calc R . P C 1
H19B H 0.636369 0.217240 0.342169 0.136 Uiso 0.690(6) 1 calc R . P C 1
H19C H 0.605235 0.156960 0.316681 0.136 Uiso 0.690(6) 1 calc R . P C 1
C21 C 0.6107(3) 0.3562(6) 0.3068(3) 0.0900(16) Uani 0.690(6) 1 d . U P C 1
H21A H 0.589447 0.398053 0.298558 0.135 Uiso 0.690(6) 1 calc R . P C 1
H21B H 0.628939 0.370069 0.328726 0.135 Uiso 0.690(6) 1 calc R . P C 1
H21C H 0.626892 0.352533 0.292840 0.135 Uiso 0.690(6) 1 calc R . P C 1
C23 C 0.5608(3) 0.2579(7) 0.2712(2) 0.0941(17) Uani 0.690(6) 1 d . U P C 1
H23A H 0.541013 0.302321 0.263359 0.141 Uiso 0.690(6) 1 calc R . P C 1
H23B H 0.577540 0.253421 0.257638 0.141 Uiso 0.690(6) 1 calc R . P C 1
H23C H 0.545786 0.207247 0.270228 0.141 Uiso 0.690(6) 1 calc R . P C 1
C27 C 0.5828(3) 0.3391(8) 0.4632(2) 0.0906(16) Uani 0.430(6) 1 d D U P D 1
H27A H 0.558385 0.372060 0.460845 0.136 Uiso 0.430(6) 1 calc R . P D 1
H27B H 0.576130 0.281900 0.464361 0.136 Uiso 0.430(6) 1 calc R . P D 1
H27C H 0.605527 0.354564 0.482984 0.136 Uiso 0.430(6) 1 calc R . P D 1
C29 C 0.6061(4) 0.4407(4) 0.4330(3) 0.0921(18) Uani 0.430(6) 1 d D U P D 1
H29A H 0.614327 0.449529 0.414455 0.138 Uiso 0.430(6) 1 calc R . P D 1
H29B H 0.581790 0.473906 0.430772 0.138 Uiso 0.430(6) 1 calc R . P D 1
H29C H 0.628877 0.455657 0.452840 0.138 Uiso 0.430(6) 1 calc R . P D 1
C31 C 0.6331(2) 0.3017(7) 0.4382(3) 0.0902(17) Uani 0.430(6) 1 d D U P D 1
H31A H 0.641317 0.310521 0.419576 0.135 Uiso 0.430(6) 1 calc R . P D 1
H31B H 0.655854 0.317213 0.457946 0.135 Uiso 0.430(6) 1 calc R . P D 1
H31C H 0.626457 0.244549 0.439324 0.135 Uiso 0.430(6) 1 calc R . P D 1
C35 C 0.5772(4) -0.0785(8) 0.3684(3) 0.089(2) Uani 0.401(13) 1 d D U P E 1
H35A H 0.551104 -0.104407 0.366650 0.134 Uiso 0.401(13) 1 calc R . P E 1
H35B H 0.573303 -0.047769 0.348672 0.134 Uiso 0.401(13) 1 calc R . P E 1
H35C H 0.598415 -0.119997 0.371205 0.134 Uiso 0.401(13) 1 calc R . P E 1
C37 C 0.5951(5) -0.0670(9) 0.4282(3) 0.088(2) Uani 0.401(13) 1 d D U P E 1
H37A H 0.568757 -0.093097 0.425607 0.131 Uiso 0.401(13) 1 calc R . P E 1
H37B H 0.616763 -0.108209 0.432476 0.131 Uiso 0.401(13) 1 calc R . P E 1
H37C H 0.602505 -0.029008 0.446262 0.131 Uiso 0.401(13) 1 calc R . P E 1
C39 C 0.6317(3) 0.0198(8) 0.4006(4) 0.088(2) Uani 0.401(13) 1 d D U P E 1
H39A H 0.653500 -0.020970 0.404716 0.132 Uiso 0.401(13) 1 calc R . P E 1
H39B H 0.628452 0.048807 0.380665 0.132 Uiso 0.401(13) 1 calc R . P E 1
H39C H 0.639312 0.058113 0.418624 0.132 Uiso 0.401(13) 1 calc R . P E 1
C44 C 0.4101(3) -0.0334(5) 0.2860(2) 0.1025(19) Uani 0.667(6) 1 d D U P F 1
H44A H 0.388293 -0.013858 0.293347 0.154 Uiso 0.667(6) 1 calc R . P F 1
H44B H 0.397732 -0.050549 0.263485 0.154 Uiso 0.667(6) 1 calc R . P F 1
H44C H 0.424283 -0.079280 0.299377 0.154 Uiso 0.667(6) 1 calc R . P F 1
C46 C 0.4743(2) 0.0033(6) 0.2777(2) 0.1002(19) Uani 0.667(6) 1 d D U P F 1
H46A H 0.494284 0.046661 0.279523 0.150 Uiso 0.667(6) 1 calc R . P F 1
H46B H 0.488492 -0.042633 0.291000 0.150 Uiso 0.667(6) 1 calc R . P F 1
H46C H 0.461941 -0.013902 0.255108 0.150 Uiso 0.667(6) 1 calc R . P F 1
C48 C 0.4185(3) 0.1024(5) 0.26707(19) 0.106(2) Uani 0.667(6) 1 d D U P F 1
H48A H 0.437968 0.146499 0.268692 0.159 Uiso 0.667(6) 1 calc R . P F 1
H48B H 0.406928 0.083190 0.244759 0.159 Uiso 0.667(6) 1 calc R . P F 1
H48C H 0.396028 0.122061 0.273612 0.159 Uiso 0.667(6) 1 calc R . P F 1
C52 C 0.4114(3) -0.2274(4) 0.42040(16) 0.0639(15) Uani 0.625(8) 1 d D U P G 1
H52A H 0.435005 -0.223865 0.440832 0.096 Uiso 0.625(8) 1 calc R . P G 1
H52B H 0.387369 -0.200843 0.422677 0.096 Uiso 0.625(8) 1 calc R . P G 1
H52C H 0.404936 -0.284232 0.414687 0.096 Uiso 0.625(8) 1 calc R . P G 1
C54 C 0.4608(2) -0.2236(4) 0.3911(2) 0.0681(14) Uani 0.625(8) 1 d D U P G 1
H54A H 0.483844 -0.219674 0.411848 0.102 Uiso 0.625(8) 1 calc R . P G 1
H54B H 0.455378 -0.280595 0.385053 0.102 Uiso 0.625(8) 1 calc R . P G 1
H54C H 0.468097 -0.195194 0.374566 0.102 Uiso 0.625(8) 1 calc R . P G 1
C56 C 0.3857(2) -0.1904(4) 0.36191(15) 0.0775(16) Uani 0.625(8) 1 d D U P G 1
H56A H 0.361351 -0.165499 0.364286 0.116 Uiso 0.625(8) 1 calc R . P G 1
H56B H 0.392517 -0.161768 0.345218 0.116 Uiso 0.625(8) 1 calc R . P G 1
H56C H 0.379799 -0.247170 0.355705 0.116 Uiso 0.625(8) 1 calc R . P G 1
C64 C 0.27032(18) -0.0642(4) 0.44403(16) 0.0856(16) Uani 0.777(8) 1 d D U P H 1
H64A H 0.250699 -0.021368 0.433170 0.128 Uiso 0.777(8) 1 calc R . P H 1
H64B H 0.276018 -0.097416 0.427905 0.128 Uiso 0.777(8) 1 calc R . P H 1
H64C H 0.258439 -0.098019 0.456524 0.128 Uiso 0.777(8) 1 calc R . P H 1
C66 C 0.3018(2) 0.0273(4) 0.49115(15) 0.0779(14) Uani 0.777(8) 1 d D U P H 1
H66A H 0.281847 0.069265 0.479917 0.117 Uiso 0.777(8) 1 calc R . P H 1
H66B H 0.290376 -0.005482 0.504261 0.117 Uiso 0.777(8) 1 calc R . P H 1
H66C H 0.327598 0.052663 0.505097 0.117 Uiso 0.777(8) 1 calc R . P H 1
C68 C 0.34138(19) -0.0919(4) 0.48365(17) 0.0794(15) Uani 0.777(8) 1 d D U P H 1
H68A H 0.367009 -0.066822 0.498033 0.119 Uiso 0.777(8) 1 calc R . P H 1
H68B H 0.329741 -0.125879 0.496288 0.119 Uiso 0.777(8) 1 calc R . P H 1
H68C H 0.347320 -0.125277 0.467668 0.119 Uiso 0.777(8) 1 calc R . P H 1
C72 C 0.2446(4) -0.0350(10) 0.3411(3) 0.0804(17) Uani 0.315(10) 1 d D U P I 1
H72A H 0.231571 0.001696 0.351928 0.121 Uiso 0.315(10) 1 calc R . P I 1
H72B H 0.223415 -0.056917 0.321665 0.121 Uiso 0.315(10) 1 calc R . P I 1
H72C H 0.258079 -0.079338 0.355726 0.121 Uiso 0.315(10) 1 calc R . P I 1
C74 C 0.2968(4) -0.0456(8) 0.3152(3) 0.0750(19) Uani 0.315(10) 1 d D U P I 1
H74A H 0.317416 -0.015716 0.309322 0.113 Uiso 0.315(10) 1 calc R . P I 1
H74B H 0.310359 -0.089926 0.329781 0.113 Uiso 0.315(10) 1 calc R . P I 1
H74C H 0.275695 -0.067505 0.295720 0.113 Uiso 0.315(10) 1 calc R . P I 1
C76 C 0.2553(5) 0.0795(6) 0.3092(3) 0.076(2) Uani 0.315(10) 1 d D U P I 1
H76A H 0.242260 0.116082 0.319977 0.114 Uiso 0.315(10) 1 calc R . P I 1
H76B H 0.275867 0.109360 0.303219 0.114 Uiso 0.315(10) 1 calc R . P I 1
H76C H 0.234237 0.057260 0.289792 0.114 Uiso 0.315(10) 1 calc R . P I 1
C90 C 0.3087(2) 0.6565(5) 0.4394(2) 0.1007(19) Uani 0.641(7) 1 d D U P J 1
H90A H 0.331841 0.672976 0.433120 0.151 Uiso 0.641(7) 1 calc R . P J 1
H90B H 0.299815 0.702440 0.449177 0.151 Uiso 0.641(7) 1 calc R . P J 1
H90C H 0.317548 0.612209 0.455028 0.151 Uiso 0.641(7) 1 calc R . P J 1
C92 C 0.2367(2) 0.6026(5) 0.4193(2) 0.0934(18) Uani 0.641(7) 1 d D U P J 1
H92A H 0.226541 0.649335 0.427675 0.140 Uiso 0.641(7) 1 calc R . P J 1
H92B H 0.214478 0.580998 0.400402 0.140 Uiso 0.641(7) 1 calc R . P J 1
H92C H 0.246005 0.560767 0.435979 0.140 Uiso 0.641(7) 1 calc R . P J 1
C94 C 0.2595(3) 0.6963(4) 0.3850(2) 0.0964(18) Uani 0.641(7) 1 d D U P J 1
H94A H 0.282911 0.712415 0.379038 0.145 Uiso 0.641(7) 1 calc R . P J 1
H94B H 0.236730 0.677635 0.365848 0.145 Uiso 0.641(7) 1 calc R . P J 1
H94C H 0.250284 0.742666 0.394383 0.145 Uiso 0.641(7) 1 calc R . P J 1
C97 C 0.23181(19) 0.4004(5) 0.29499(14) 0.1031(15) Uani 0.594(6) 1 d D U P K 1
C102 C 0.2126(3) 0.4801(6) 0.2792(2) 0.1103(19) Uani 0.594(6) 1 d D U P K 1
H10J H 0.200451 0.508109 0.293052 0.165 Uiso 0.594(6) 1 calc R . P K 1
H10K H 0.233969 0.514213 0.276187 0.165 Uiso 0.594(6) 1 calc R . P K 1
H10L H 0.190927 0.469106 0.258214 0.165 Uiso 0.594(6) 1 calc R . P K 1
C103 C 0.1977(3) 0.3475(7) 0.2988(2) 0.1071(18) Uani 0.594(6) 1 d D U P K 1
H10M H 0.185635 0.374715 0.312797 0.161 Uiso 0.594(6) 1 calc R . P K 1
H10N H 0.176186 0.338246 0.277560 0.161 Uiso 0.594(6) 1 calc R . P K 1
H10O H 0.209472 0.295552 0.308314 0.161 Uiso 0.594(6) 1 calc R . P K 1
C104 C 0.2505(3) 0.3576(7) 0.2731(2) 0.1121(18) Uani 0.594(6) 1 d D U P K 1
H10P H 0.228576 0.344584 0.252475 0.168 Uiso 0.594(6) 1 calc R . P K 1
H10Q H 0.270881 0.393079 0.269236 0.168 Uiso 0.594(6) 1 calc R . P K 1
H10R H 0.264123 0.307672 0.283432 0.168 Uiso 0.594(6) 1 calc R . P K 1
C4 C 0.5750(3) 0.6003(9) 0.3355(4) 0.0687(19) Uani 0.314(10) 1 d D U P A 2
H4A H 0.568710 0.562091 0.317537 0.103 Uiso 0.314(10) 1 calc R . P A 2
H4B H 0.592759 0.643488 0.332768 0.103 Uiso 0.314(10) 1 calc R . P A 2
H4C H 0.589218 0.572025 0.355831 0.103 Uiso 0.314(10) 1 calc R . P A 2
C6 C 0.5435(5) 0.6970(8) 0.3638(3) 0.0746(17) Uani 0.314(10) 1 d D U P A 2
H6A H 0.561645 0.739950 0.361432 0.112 Uiso 0.314(10) 1 calc R . P A 2
H6B H 0.517500 0.720586 0.363518 0.112 Uiso 0.314(10) 1 calc R . P A 2
H6C H 0.557180 0.668831 0.384294 0.112 Uiso 0.314(10) 1 calc R . P A 2
C8 C 0.5111(4) 0.6784(9) 0.3037(2) 0.076(2) Uani 0.314(10) 1 d D U P A 2
H8A H 0.505595 0.639190 0.286132 0.114 Uiso 0.314(10) 1 calc R . P A 2
H8B H 0.484791 0.699719 0.303849 0.114 Uiso 0.314(10) 1 calc R . P A 2
H8C H 0.527769 0.722900 0.300401 0.114 Uiso 0.314(10) 1 calc R . P A 2
C12 C 0.4353(5) 0.4451(11) 0.2319(4) 0.0896(18) Uani 0.231(6) 1 d D U P B 2
H12A H 0.463864 0.427019 0.242943 0.134 Uiso 0.231(6) 1 calc R . P B 2
H12B H 0.426566 0.432329 0.208856 0.134 Uiso 0.231(6) 1 calc R . P B 2
H12C H 0.433682 0.503641 0.234575 0.134 Uiso 0.231(6) 1 calc R . P B 2
C14 C 0.3628(3) 0.4309(11) 0.2288(4) 0.0905(19) Uani 0.231(6) 1 d D U P B 2
H14A H 0.353095 0.412534 0.206308 0.136 Uiso 0.231(6) 1 calc R . P B 2
H14B H 0.345023 0.408481 0.239447 0.136 Uiso 0.231(6) 1 calc R . P B 2
H14C H 0.361921 0.490017 0.229316 0.136 Uiso 0.231(6) 1 calc R . P B 2
C16 C 0.4094(6) 0.3117(4) 0.2413(5) 0.0894(19) Uani 0.231(6) 1 d D U P B 2
H16A H 0.437804 0.293058 0.252482 0.134 Uiso 0.231(6) 1 calc R . P B 2
H16B H 0.390894 0.283794 0.250147 0.134 Uiso 0.231(6) 1 calc R . P B 2
H16C H 0.400839 0.299820 0.218266 0.134 Uiso 0.231(6) 1 calc R . P B 2
C20 C 0.6344(6) 0.2885(14) 0.3369(5) 0.0913(19) Uani 0.310(6) 1 d . U P C 2
H20A H 0.637655 0.247701 0.353535 0.137 Uiso 0.310(6) 1 calc R . P C 2
H20B H 0.657014 0.283414 0.328719 0.137 Uiso 0.310(6) 1 calc R . P C 2
H20C H 0.635081 0.342531 0.346071 0.137 Uiso 0.310(6) 1 calc R . P C 2
C22 C 0.5848(7) 0.3320(14) 0.2835(6) 0.0903(19) Uani 0.310(6) 1 d . U P C 2
H22A H 0.581096 0.385337 0.291524 0.135 Uiso 0.310(6) 1 calc R . P C 2
H22B H 0.609358 0.332631 0.277461 0.135 Uiso 0.310(6) 1 calc R . P C 2
H22C H 0.560417 0.318424 0.264527 0.135 Uiso 0.310(6) 1 calc R . P C 2
C24 C 0.5961(7) 0.1897(13) 0.2987(6) 0.0892(19) Uani 0.310(6) 1 d . U P C 2
H24A H 0.599371 0.154637 0.317226 0.134 Uiso 0.310(6) 1 calc R . P C 2
H24B H 0.571982 0.172190 0.280269 0.134 Uiso 0.310(6) 1 calc R . P C 2
H24C H 0.620923 0.186398 0.293203 0.134 Uiso 0.310(6) 1 calc R . P C 2
C28 C 0.5776(3) 0.4032(6) 0.4545(2) 0.0912(16) Uani 0.570(6) 1 d D U P D 2
H28A H 0.557098 0.371401 0.459853 0.137 Uiso 0.570(6) 1 calc R . P D 2
H28B H 0.599759 0.419946 0.474444 0.137 Uiso 0.570(6) 1 calc R . P D 2
H28C H 0.564224 0.451168 0.442236 0.137 Uiso 0.570(6) 1 calc R . P D 2
C30 C 0.6270(2) 0.4015(6) 0.4264(2) 0.0925(16) Uani 0.570(6) 1 d D U P D 2
H30A H 0.638647 0.368536 0.413424 0.139 Uiso 0.570(6) 1 calc R . P D 2
H30B H 0.613692 0.449412 0.414068 0.139 Uiso 0.570(6) 1 calc R . P D 2
H30C H 0.649227 0.418190 0.446276 0.139 Uiso 0.570(6) 1 calc R . P D 2
C32 C 0.6162(3) 0.2789(5) 0.4538(2) 0.0930(18) Uani 0.570(6) 1 d D U P D 2
H32A H 0.595690 0.247130 0.459120 0.140 Uiso 0.570(6) 1 calc R . P D 2
H32B H 0.627942 0.245863 0.440986 0.140 Uiso 0.570(6) 1 calc R . P D 2
H32C H 0.638242 0.296034 0.473692 0.140 Uiso 0.570(6) 1 calc R . P D 2
C36 C 0.5871(3) -0.0963(5) 0.4161(3) 0.0869(19) Uani 0.599(13) 1 d D U P E 2
H36A H 0.562197 -0.126506 0.403391 0.130 Uiso 0.599(13) 1 calc R . P E 2
H36B H 0.611475 -0.130672 0.420309 0.130 Uiso 0.599(13) 1 calc R . P E 2
H36C H 0.585023 -0.079706 0.436567 0.130 Uiso 0.599(13) 1 calc R . P E 2
C38 C 0.6296(2) 0.0271(5) 0.4164(3) 0.089(2) Uani 0.599(13) 1 d D U P E 2
H38A H 0.631479 0.074719 0.403990 0.134 Uiso 0.599(13) 1 calc R . P E 2
H38B H 0.627740 0.044353 0.436940 0.134 Uiso 0.599(13) 1 calc R . P E 2
H38C H 0.654193 -0.006613 0.420682 0.134 Uiso 0.599(13) 1 calc R . P E 2
C40 C 0.5920(3) -0.0453(7) 0.36443(16) 0.0898(19) Uani 0.599(13) 1 d D U P E 2
H40A H 0.594494 0.003452 0.352772 0.135 Uiso 0.599(13) 1 calc R . P E 2
H40B H 0.615658 -0.080780 0.367413 0.135 Uiso 0.599(13) 1 calc R . P E 2
H40C H 0.566338 -0.073655 0.352018 0.135 Uiso 0.599(13) 1 calc R . P E 2
C43 C 0.3953(2) 0.0171(11) 0.2811(3) 0.103(2) Uani 0.333(6) 1 d D U P F 2
H43A H 0.391560 -0.010426 0.299367 0.154 Uiso 0.333(6) 1 calc R . P F 2
H43B H 0.380034 0.068280 0.276992 0.154 Uiso 0.333(6) 1 calc R . P F 2
H43C H 0.384765 -0.017260 0.261942 0.154 Uiso 0.333(6) 1 calc R . P F 2
C45 C 0.4633(5) -0.0464(6) 0.2941(3) 0.101(2) Uani 0.333(6) 1 d D U P F 2
H45A H 0.460134 -0.074554 0.312419 0.151 Uiso 0.333(6) 1 calc R . P F 2
H45B H 0.451719 -0.079645 0.274679 0.151 Uiso 0.333(6) 1 calc R . P F 2
H45C H 0.492775 -0.036890 0.298547 0.151 Uiso 0.333(6) 1 calc R . P F 2
C47 C 0.4461(5) 0.0761(9) 0.2607(2) 0.102(2) Uani 0.333(6) 1 d D U P F 2
H47A H 0.431442 0.045929 0.240856 0.154 Uiso 0.333(6) 1 calc R . P F 2
H47B H 0.434659 0.130854 0.258777 0.154 Uiso 0.333(6) 1 calc R . P F 2
H47C H 0.475547 0.079122 0.263991 0.154 Uiso 0.333(6) 1 calc R . P F 2
C51 C 0.3898(3) -0.2261(6) 0.4044(3) 0.0709(16) Uani 0.375(8) 1 d D U P G 2
H51A H 0.388042 -0.283544 0.398772 0.106 Uiso 0.375(8) 1 calc R . P G 2
H51B H 0.397625 -0.220421 0.427795 0.106 Uiso 0.375(8) 1 calc R . P G 2
H51C H 0.362847 -0.200478 0.393490 0.106 Uiso 0.375(8) 1 calc R . P G 2
C53 C 0.4640(2) -0.2279(6) 0.4089(3) 0.0675(19) Uani 0.375(8) 1 d D U P G 2
H53A H 0.485508 -0.195582 0.405109 0.101 Uiso 0.375(8) 1 calc GR . P G 2
H53B H 0.462586 -0.281260 0.399014 0.101 Uiso 0.375(8) 1 calc GR . P G 2
H53C H 0.470731 -0.234024 0.432107 0.101 Uiso 0.375(8) 1 calc GR . P G 2
C55 C 0.4087(4) -0.1862(7) 0.35713(12) 0.0720(17) Uani 0.375(8) 1 d D U P G 2
H55A H 0.429807 -0.159891 0.350749 0.108 Uiso 0.375(8) 1 calc R . P G 2
H55B H 0.405064 -0.242207 0.349444 0.108 Uiso 0.375(8) 1 calc R . P G 2
H55C H 0.382415 -0.157149 0.347658 0.108 Uiso 0.375(8) 1 calc R . P G 2
C65 C 0.26335(16) -0.0230(13) 0.4535(5) 0.0779(18) Uani 0.223(8) 1 d D U P H 2
H65A H 0.252685 -0.041266 0.431005 0.117 Uiso 0.223(8) 1 calc R . P H 2
H65B H 0.252726 -0.058119 0.466401 0.117 Uiso 0.223(8) 1 calc R . P H 2
H65C H 0.254346 0.032690 0.454587 0.117 Uiso 0.223(8) 1 calc R . P H 2
C67 C 0.3275(6) 0.0018(12) 0.50143(19) 0.0798(18) Uani 0.223(8) 1 d D U P H 2
H67A H 0.316826 -0.032964 0.514449 0.120 Uiso 0.223(8) 1 calc R . P H 2
H67B H 0.357745 -0.001050 0.509651 0.120 Uiso 0.223(8) 1 calc R . P H 2
H67C H 0.318833 0.057718 0.502646 0.120 Uiso 0.223(8) 1 calc R . P H 2
C69 C 0.3249(6) -0.1122(5) 0.4640(5) 0.0792(18) Uani 0.223(8) 1 d D U P H 2
H69A H 0.313717 -0.129807 0.441507 0.119 Uiso 0.223(8) 1 calc R . P H 2
H69B H 0.355142 -0.113563 0.471938 0.119 Uiso 0.223(8) 1 calc R . P H 2
H69C H 0.314993 -0.148475 0.477113 0.119 Uiso 0.223(8) 1 calc R . P H 2
C73 C 0.2641(3) -0.0675(4) 0.34372(17) 0.0835(18) Uani 0.685(10) 1 d D U P I 2
H73A H 0.289007 -0.097519 0.356508 0.125 Uiso 0.685(10) 1 calc R . P I 2
H73B H 0.247782 -0.055326 0.357076 0.125 Uiso 0.685(10) 1 calc R . P I 2
H73C H 0.247561 -0.100119 0.325170 0.125 Uiso 0.685(10) 1 calc R . P I 2
C75 C 0.3021(2) -0.0087(5) 0.31146(16) 0.0742(16) Uani 0.685(10) 1 d D U P I 2
H75A H 0.326799 -0.039016 0.324380 0.111 Uiso 0.685(10) 1 calc R . P I 2
H75B H 0.285533 -0.041244 0.292887 0.111 Uiso 0.685(10) 1 calc R . P I 2
H75C H 0.310421 0.041634 0.303898 0.111 Uiso 0.685(10) 1 calc R . P I 2
C77 C 0.2383(2) 0.0580(5) 0.31213(16) 0.0802(17) Uani 0.685(10) 1 d D U P I 2
H77A H 0.221927 0.070478 0.325446 0.120 Uiso 0.685(10) 1 calc R . P I 2
H77B H 0.246510 0.108356 0.304567 0.120 Uiso 0.685(10) 1 calc R . P I 2
H77C H 0.221621 0.025477 0.293556 0.120 Uiso 0.685(10) 1 calc R . P I 2
C91 C 0.2862(5) 0.6239(8) 0.44623(17) 0.0967(19) Uani 0.359(7) 1 d D U P J 2
H91A H 0.278543 0.571132 0.452388 0.145 Uiso 0.359(7) 1 calc R . P J 2
H91B H 0.316219 0.630938 0.456047 0.145 Uiso 0.359(7) 1 calc R . P J 2
H91C H 0.272386 0.666694 0.453747 0.145 Uiso 0.359(7) 1 calc R . P J 2
C93 C 0.2263(2) 0.6153(8) 0.3941(4) 0.095(2) Uani 0.359(7) 1 d D U P J 2
H93A H 0.217958 0.618223 0.370625 0.143 Uiso 0.359(7) 1 calc R . P J 2
H93B H 0.219150 0.562064 0.400199 0.143 Uiso 0.359(7) 1 calc R . P J 2
H93C H 0.211860 0.657263 0.401475 0.143 Uiso 0.359(7) 1 calc R . P J 2
C95 C 0.2845(5) 0.7099(5) 0.3997(4) 0.095(2) Uani 0.359(7) 1 d D U P J 2
H95A H 0.275750 0.712131 0.376214 0.143 Uiso 0.359(7) 1 calc R . P J 2
H95B H 0.270677 0.752961 0.407143 0.143 Uiso 0.359(7) 1 calc R . P J 2
H95C H 0.314509 0.717204 0.409442 0.143 Uiso 0.359(7) 1 calc R . P J 2
C98 C 0.2241(3) 0.4060(7) 0.2984(2) 0.1033(16) Uani 0.406(6) 1 d D U P K 2
C99 C 0.1894(4) 0.4532(9) 0.3058(3) 0.1094(18) Uani 0.406(6) 1 d D U P K 2
H99A H 0.162855 0.444998 0.288134 0.164 Uiso 0.406(6) 1 calc R . P K 2
H99B H 0.187607 0.433107 0.325936 0.164 Uiso 0.406(6) 1 calc R . P K 2
H99C H 0.196115 0.510913 0.307928 0.164 Uiso 0.406(6) 1 calc R . P K 2
C100 C 0.2188(5) 0.3123(9) 0.2995(4) 0.109(2) Uani 0.406(6) 1 d D U P K 2
H10S H 0.193180 0.295856 0.282187 0.163 Uiso 0.406(6) 1 calc R . P K 2
H10T H 0.242372 0.285306 0.296702 0.163 Uiso 0.406(6) 1 calc R . P K 2
H10U H 0.217412 0.296962 0.320370 0.163 Uiso 0.406(6) 1 calc R . P K 2
C101 C 0.2282(5) 0.4343(10) 0.2661(3) 0.1064(18) Uani 0.406(6) 1 d D U P K 2
H10V H 0.202063 0.424718 0.248201 0.160 Uiso 0.406(6) 1 calc R . P K 2
H10W H 0.234817 0.492039 0.267446 0.160 Uiso 0.406(6) 1 calc R . P K 2
H10X H 0.250368 0.403728 0.262552 0.160 Uiso 0.406(6) 1 calc R . P K 2
I1 I 0.37268(11) 0.2101(2) 0.33499(8) 0.0908(12) Uani 0.1368(13) 1 d D U P L 1
I2 I 0.3237(2) 0.2955(3) 0.28762(11) 0.156(2) Uani 0.1368(13) 1 d D U P L 1
I3 I 0.39179(14) 0.2538(3) 0.33117(13) 0.0953(14) Uani 0.0983(12) 1 d D U P M 2
I4 I 0.31193(15) 0.2475(4) 0.30334(16) 0.1194(17) Uani 0.0983(12) 1 d D U P M 2
I5 I 0.3547(6) 0.2511(13) 0.3390(4) 0.1010(19) Uani 0.0268(8) 1 d D U P N 3
I6 I 0.3782(6) 0.2318(11) 0.2904(4) 0.102(3) Uani 0.0268(8) 1 d D U P N 3

loop_
_atom_site_aniso_label
_atom_site_aniso_U_11
_atom_site_aniso_U_22
_atom_site_aniso_U_33
_atom_site_aniso_U_23
_atom_site_aniso_U_13
_atom_site_aniso_U_12
Cr1 0.0275(3) 0.0238(3) 0.0332(3) 0.0032(2) 0.0117(2) 0.0015(2)
Cr2 0.0295(3) 0.0282(3) 0.0495(3) 0.0056(2) 0.0159(3) 0.0041(2)
Cr3 0.0369(3) 0.0275(3) 0.0481(3) 0.0039(2) 0.0208(3) 0.0069(2)
Cr4 0.0436(3) 0.0227(3) 0.0423(3) 0.0005(2) 0.0204(3) 0.0048(2)
Cr5 0.0345(3) 0.0236(3) 0.0336(3) 0.0001(2) 0.0107(2) -0.0024(2)
Cr6 0.0329(3) 0.0262(3) 0.0384(3) -0.0006(2) 0.0141(2) -0.0041(2)
Cr7 0.0289(3) 0.0276(3) 0.0355(3) 0.0007(2) 0.0141(2) -0.0025(2)
Cr8 0.0259(3) 0.0267(3) 0.0334(3) 0.0041(2) 0.0102(2) 0.0012(2)
F1 0.0343(10) 0.0274(10) 0.0355(10) 0.0057(8) 0.0130(8) 0.0050(8)
F2 0.0310(10) 0.0284(10) 0.0376(10) 0.0020(8) 0.0110(8) 0.0031(8)
F3 0.0377(10) 0.0248(9) 0.0351(10) -0.0013(8) 0.0159(8) 0.0030(8)
F4 0.0374(10) 0.0264(9) 0.0310(10) 0.0012(8) 0.0102(8) 0.0010(8)
F5 0.0323(10) 0.0250(9) 0.0364(10) -0.0023(8) 0.0118(8) -0.0036(8)
F6 0.0355(10) 0.0296(10) 0.0337(10) -0.0003(8) 0.0131(8) -0.0014(8)
F7 0.0272(9) 0.0283(9) 0.0350(10) 0.0042(8) 0.0111(8) -0.0015(8)
F8 0.0324(10) 0.0243(9) 0.0370(10) -0.0014(8) 0.0137(8) -0.0023(8)
O1 0.0377(14) 0.0314(13) 0.0607(17) 0.0121(12) 0.0223(13) 0.0016(11)
O2 0.0384(15) 0.0353(15) 0.111(3) 0.0123(16) 0.0363(17) 0.0005(12)
O3 0.0361(13) 0.0500(15) 0.0341(13) 0.0010(11) 0.0127(11) 0.0099(12)
O4 0.0521(16) 0.0481(16) 0.0413(14) 0.0102(12) 0.0244(13) 0.0183(13)
O5 0.0493(16) 0.0417(16) 0.093(2) 0.0164(15) 0.0460(17) 0.0118(13)
O6 0.070(2) 0.0424(16) 0.103(3) 0.0153(17) 0.065(2) 0.0164(15)
O7 0.0411(15) 0.0338(14) 0.0689(19) -0.0107(14) -0.0069(14) 0.0061(12)
O8 0.0416(15) 0.0415(16) 0.0574(17) 0.0125(13) -0.0044(13) -0.0053(13)
O9 0.0509(18) 0.0447(17) 0.121(3) 0.0307(18) 0.048(2) 0.0239(14)
O10 0.0587(18) 0.0374(15) 0.092(2) 0.0193(15) 0.0446(18) 0.0210(14)
O11 0.092(2) 0.0375(15) 0.0448(16) -0.0097(12) 0.0382(16) -0.0074(16)
O12 0.069(2) 0.0501(17) 0.0475(16) -0.0217(13) 0.0310(15) -0.0203(15)
O13 0.078(2) 0.0236(13) 0.094(2) 0.0030(14) 0.0557(19) 0.0065(14)
O14 0.0533(16) 0.0232(12) 0.0625(17) 0.0018(12) 0.0232(14) -0.0007(12)
O15 0.0397(14) 0.0568(17) 0.0371(14) 0.0127(12) 0.0094(12) 0.0079(13)
O16 0.0385(14) 0.0462(15) 0.0305(12) -0.0006(11) 0.0071(11) 0.0016(12)
O17 0.0505(16) 0.0376(14) 0.0541(16) 0.0128(12) 0.0241(14) 0.0002(12)
O18 0.0474(16) 0.0354(14) 0.0661(18) 0.0088(13) 0.0295(14) -0.0034(12)
O19 0.0393(14) 0.0339(13) 0.0455(15) -0.0122(11) 0.0072(12) -0.0054(11)
O20 0.0387(14) 0.0381(14) 0.0446(15) -0.0079(12) 0.0036(12) -0.0037(12)
O21 0.0359(14) 0.0384(15) 0.0698(19) -0.0007(13) 0.0243(13) -0.0070(12)
O22 0.0379(14) 0.0376(14) 0.0601(17) -0.0006(12) 0.0290(13) -0.0029(11)
O23 0.0494(15) 0.0353(14) 0.0355(13) -0.0002(11) 0.0195(12) -0.0026(12)
O24 0.0504(16) 0.0358(14) 0.0339(13) -0.0022(11) 0.0136(12) -0.0115(12)
O25 0.0550(17) 0.0336(14) 0.0587(17) -0.0022(12) 0.0346(14) -0.0002(12)
O26 0.0431(15) 0.0363(14) 0.0610(17) 0.0122(13) 0.0277(14) 0.0130(12)
O27 0.0281(12) 0.0460(15) 0.0442(15) 0.0078(12) 0.0051(11) -0.0052(11)
O28 0.0360(14) 0.0594(17) 0.0353(13) 0.0067(12) 0.0034(11) -0.0131(13)
O29 0.0387(14) 0.0358(14) 0.0483(15) 0.0142(11) 0.0194(12) 0.0099(11)
O30 0.0341(13) 0.0288(12) 0.0482(14) 0.0108(11) 0.0160(11) 0.0045(10)
O31 0.0347(13) 0.0305(12) 0.0369(13) -0.0068(10) 0.0130(11) -0.0043(10)
O32 0.0312(12) 0.0309(12) 0.0392(13) -0.0063(10) 0.0104(11) -0.0041(10)
C1 0.0336(19) 0.0336(19) 0.051(2) 0.0048(16) 0.0158(17) -0.0024(15)
C2 0.056(2) 0.0430(19) 0.115(3) 0.0050(19) 0.041(2) -0.0129(16)
C9 0.040(2) 0.040(2) 0.0373(19) 0.0015(16) 0.0190(16) -0.0017(17)
C10 0.093(3) 0.106(3) 0.047(2) -0.018(2) 0.020(2) 0.013(2)
C17 0.038(2) 0.045(2) 0.046(2) 0.0021(18) 0.0206(17) 0.0046(17)
C18 0.082(3) 0.100(3) 0.104(3) 0.009(3) 0.073(3) 0.014(2)
C25 0.0303(18) 0.052(2) 0.041(2) -0.0035(18) 0.0110(16) 0.0028(17)
C26 0.052(2) 0.111(3) 0.063(2) -0.020(2) -0.0078(18) -0.002(2)
C33 0.044(2) 0.037(2) 0.044(2) 0.0029(17) 0.0141(18) 0.0123(17)
C34 0.076(2) 0.070(3) 0.113(3) 0.026(2) 0.050(3) 0.042(2)
C41 0.048(2) 0.041(2) 0.037(2) -0.0075(17) 0.0140(17) 0.0085(18)
C42 0.104(3) 0.126(4) 0.052(2) -0.038(2) 0.020(2) -0.009(3)
C49 0.051(2) 0.0267(18) 0.041(2) -0.0005(15) 0.0113(18) 0.0016(17)
C50 0.089(3) 0.0255(15) 0.071(2) -0.0092(16) 0.022(2) -0.0050(16)
C57 0.042(2) 0.0279(17) 0.0313(18) 0.0067(14) 0.0031(16) 0.0032(15)
C58 0.080(2) 0.066(2) 0.049(2) -0.0089(18) -0.0014(19) -0.013(2)
C59 0.098(3) 0.085(3) 0.042(2) -0.013(2) 0.001(2) -0.006(3)
C60 0.107(3) 0.060(3) 0.073(3) -0.014(2) -0.003(3) -0.017(3)
C61 0.075(3) 0.095(3) 0.073(3) -0.008(3) -0.011(3) -0.016(3)
C62 0.048(2) 0.0332(19) 0.043(2) 0.0028(16) 0.0184(18) -0.0058(17)
C63 0.077(2) 0.069(2) 0.087(3) 0.032(2) 0.047(2) -0.0038(19)
C70 0.043(2) 0.036(2) 0.0331(18) -0.0050(15) 0.0078(16) -0.0096(17)
C71 0.068(2) 0.069(2) 0.060(2) -0.0251(19) -0.0018(17) -0.0091(19)
C78 0.0341(19) 0.039(2) 0.049(2) -0.0005(17) 0.0198(17) -0.0053(16)
C79 0.040(2) 0.053(3) 0.101(4) -0.003(3) 0.040(3) -0.007(2)
C80 0.056(3) 0.073(4) 0.161(6) -0.014(4) 0.063(4) 0.003(3)
C81 0.101(5) 0.107(5) 0.160(7) 0.033(5) 0.102(5) 0.004(4)
C82 0.037(3) 0.088(4) 0.138(6) -0.021(4) 0.022(3) -0.012(3)
C83 0.0380(19) 0.040(2) 0.0334(18) 0.0001(15) 0.0163(15) -0.0018(16)
C84 0.086(3) 0.079(2) 0.0354(17) -0.0039(17) 0.0258(17) -0.016(2)
C85 0.101(3) 0.110(3) 0.054(2) -0.006(3) 0.009(3) -0.038(3)
C86 0.101(3) 0.087(3) 0.042(2) 0.008(2) 0.013(2) -0.005(3)
C87 0.110(3) 0.099(3) 0.056(2) -0.012(2) 0.033(2) 0.007(3)
C88 0.0334(19) 0.037(2) 0.058(2) -0.0003(18) 0.0224(18) 0.0025(16)
C89 0.108(3) 0.053(2) 0.139(4) -0.012(2) 0.088(3) 0.012(2)
C96 0.062(2) 0.138(4) 0.053(2) 0.012(2) -0.0010(19) -0.049(2)
C105 0.0319(17) 0.0250(16) 0.0311(17) -0.0023(13) 0.0059(14) -0.0005(14)
C106 0.041(2) 0.038(2) 0.0337(18) 0.0059(15) 0.0068(16) 0.0064(16)
C107 0.099(4) 0.064(3) 0.045(3) -0.010(2) -0.011(3) 0.017(3)
C108 0.073(3) 0.079(4) 0.069(3) 0.044(3) 0.029(3) 0.013(3)
C109 0.060(3) 0.054(3) 0.056(3) 0.016(2) 0.013(2) 0.025(2)
C110 0.040(2) 0.0158(14) 0.0360(18) -0.0036(13) 0.0092(15) -0.0048(13)
C111 0.056(2) 0.035(2) 0.036(2) 0.0036(16) 0.0015(18) -0.0025(18)
C112 0.064(3) 0.085(4) 0.060(3) 0.019(3) -0.027(3) -0.025(3)
C113 0.078(3) 0.040(2) 0.057(3) 0.016(2) 0.001(2) 0.009(2)
C114 0.128(5) 0.082(4) 0.035(2) 0.004(2) 0.021(3) 0.025(4)
C3 0.062(3) 0.053(3) 0.109(4) 0.007(3) 0.048(3) -0.016(2)
C5 0.061(3) 0.041(3) 0.118(3) -0.010(3) 0.039(3) -0.015(3)
C7 0.070(3) 0.043(3) 0.127(4) 0.009(3) 0.034(3) -0.013(2)
C11 0.098(3) 0.108(4) 0.051(2) -0.022(2) 0.021(2) 0.016(3)
C13 0.105(3) 0.111(4) 0.051(2) -0.010(2) 0.015(3) 0.016(3)
C15 0.095(3) 0.115(4) 0.060(3) -0.020(3) 0.012(3) 0.003(3)
C19 0.084(3) 0.104(3) 0.114(4) 0.009(3) 0.071(3) 0.019(3)
C21 0.085(3) 0.104(3) 0.111(4) 0.011(3) 0.071(3) 0.007(3)
C23 0.092(3) 0.113(4) 0.106(3) 0.004(3) 0.070(3) 0.013(3)
C27 0.064(3) 0.120(4) 0.063(3) -0.020(3) -0.006(2) -0.002(3)
C29 0.062(3) 0.115(4) 0.071(3) -0.021(3) -0.010(3) -0.007(3)
C31 0.054(3) 0.119(4) 0.072(3) -0.020(3) -0.008(2) 0.000(3)
C35 0.085(4) 0.076(4) 0.120(4) 0.016(3) 0.054(4) 0.041(3)
C37 0.083(4) 0.069(4) 0.117(4) 0.031(3) 0.043(4) 0.042(3)
C39 0.074(3) 0.082(4) 0.119(5) 0.027(4) 0.048(4) 0.038(3)
C44 0.108(4) 0.127(4) 0.059(3) -0.038(3) 0.014(3) -0.015(3)
C46 0.108(4) 0.131(5) 0.056(3) -0.042(3) 0.023(3) -0.007(3)
C48 0.111(4) 0.134(4) 0.058(3) -0.029(3) 0.014(3) -0.008(3)
C52 0.086(3) 0.026(2) 0.073(3) -0.007(2) 0.021(3) -0.012(3)
C54 0.096(3) 0.030(2) 0.077(3) -0.011(3) 0.030(3) 0.000(2)
C56 0.100(3) 0.037(2) 0.079(3) -0.010(2) 0.012(3) -0.009(3)
C64 0.085(3) 0.077(3) 0.100(3) 0.029(3) 0.039(3) -0.013(2)
C66 0.083(3) 0.079(3) 0.086(3) 0.030(2) 0.048(2) 0.005(2)
C68 0.085(3) 0.073(3) 0.091(3) 0.035(3) 0.045(3) 0.003(2)
C72 0.068(3) 0.076(3) 0.072(3) -0.024(3) -0.005(3) -0.014(3)
C74 0.078(3) 0.067(4) 0.057(3) -0.029(3) -0.002(3) -0.007(3)
C76 0.066(4) 0.074(3) 0.064(3) -0.027(3) -0.005(3) -0.008(3)
C90 0.120(4) 0.062(3) 0.145(4) -0.019(3) 0.077(4) 0.009(3)
C92 0.112(4) 0.063(3) 0.143(4) -0.012(3) 0.091(4) 0.012(3)
C94 0.116(4) 0.055(3) 0.146(4) -0.009(3) 0.080(4) 0.016(3)
C97 0.073(2) 0.147(4) 0.064(2) 0.010(2) -0.0056(19) -0.047(2)
C102 0.078(3) 0.152(4) 0.070(3) 0.012(3) -0.011(2) -0.042(3)
C103 0.071(3) 0.149(4) 0.070(3) 0.008(3) -0.011(2) -0.050(3)
C104 0.083(3) 0.155(4) 0.071(3) 0.001(3) -0.006(2) -0.043(3)
C4 0.058(3) 0.049(3) 0.111(4) 0.007(3) 0.045(3) -0.015(3)
C6 0.063(3) 0.044(3) 0.122(4) -0.001(3) 0.039(3) -0.013(3)
C8 0.067(3) 0.043(3) 0.122(4) 0.009(3) 0.038(3) -0.013(3)
C12 0.099(3) 0.111(4) 0.052(3) -0.014(3) 0.019(3) 0.013(3)
C14 0.097(3) 0.111(4) 0.053(3) -0.016(3) 0.015(3) 0.012(3)
C16 0.096(4) 0.109(4) 0.054(3) -0.021(3) 0.017(3) 0.011(3)
C20 0.084(3) 0.106(4) 0.112(4) 0.009(3) 0.070(3) 0.012(3)
C22 0.088(4) 0.105(4) 0.107(4) 0.011(3) 0.072(3) 0.011(3)
C24 0.087(4) 0.104(4) 0.107(4) 0.005(3) 0.073(3) 0.016(3)
C28 0.065(3) 0.119(4) 0.065(3) -0.026(3) -0.006(2) 0.000(3)
C30 0.056(3) 0.122(4) 0.074(3) -0.016(3) -0.007(2) -0.008(3)
C32 0.063(3) 0.117(4) 0.068(3) -0.016(3) -0.012(2) 0.001(3)
C36 0.083(3) 0.067(4) 0.118(4) 0.030(3) 0.045(3) 0.043(3)
C38 0.075(3) 0.084(3) 0.118(4) 0.027(3) 0.046(3) 0.037(3)
C40 0.088(4) 0.079(4) 0.119(4) 0.017(3) 0.057(3) 0.043(3)
C43 0.106(4) 0.130(5) 0.058(3) -0.035(3) 0.013(3) -0.011(3)
C45 0.108(4) 0.129(5) 0.056(3) -0.040(3) 0.019(3) -0.009(3)
C47 0.111(4) 0.132(5) 0.055(3) -0.035(3) 0.020(3) -0.009(3)
C51 0.091(3) 0.032(2) 0.080(3) -0.009(3) 0.019(3) -0.012(3)
C53 0.093(3) 0.028(3) 0.074(4) -0.011(3) 0.023(3) 0.000(3)
C55 0.096(3) 0.033(2) 0.076(3) -0.011(3) 0.018(3) -0.007(3)
C65 0.080(3) 0.075(3) 0.091(3) 0.030(3) 0.047(3) -0.004(3)
C67 0.085(3) 0.076(3) 0.089(3) 0.031(3) 0.044(3) 0.001(3)
C69 0.083(3) 0.072(3) 0.093(3) 0.031(3) 0.044(3) -0.004(3)
C73 0.072(3) 0.075(3) 0.076(3) -0.021(3) -0.006(3) -0.019(3)
C75 0.082(3) 0.067(3) 0.054(3) -0.028(3) 0.001(2) -0.001(3)
C77 0.066(3) 0.078(3) 0.069(3) -0.028(2) -0.009(3) -0.007(3)
C91 0.118(4) 0.062(3) 0.141(4) -0.016(3) 0.084(4) 0.013(3)
C93 0.112(4) 0.060(3) 0.145(5) -0.011(3) 0.084(4) 0.014(3)
C95 0.115(4) 0.054(3) 0.145(5) -0.013(3) 0.081(4) 0.010(3)
C98 0.073(3) 0.147(4) 0.064(2) 0.010(2) -0.0061(19) -0.048(3)
C99 0.076(3) 0.154(4) 0.070(3) 0.010(3) -0.008(2) -0.042(3)
C100 0.078(3) 0.148(4) 0.070(3) 0.008(3) -0.010(3) -0.050(3)
C101 0.078(3) 0.150(4) 0.064(3) 0.009(3) -0.008(2) -0.045(3)
I1 0.083(2) 0.105(2) 0.095(2) 0.0198(17) 0.0452(16) 0.0163(17)
I2 0.217(4) 0.101(3) 0.112(3) 0.010(2) 0.012(3) 0.034(3)
I3 0.090(3) 0.081(3) 0.108(3) 0.013(2) 0.028(2) 0.008(2)
I4 0.118(3) 0.119(3) 0.122(3) -0.010(3) 0.046(2) 0.002(3)
I5 0.098(3) 0.100(3) 0.107(3) 0.007(3) 0.040(3) 0.011(3)
I6 0.095(5) 0.091(5) 0.111(5) 0.010(4) 0.027(4) 0.004(4)

loop_
_atom_type_symbol
_atom_type_description
_atom_type_scat_dispersion_real
_atom_type_scat_dispersion_imag
_atom_type_scat_source
C C 0.0033 0.0016 'International Tables Vol C Tables 4.2.6.8 and 6.1.1.4'
H H 0.0000 0.0000 'International Tables Vol C Tables 4.2.6.8 and 6.1.1.4'
Cr Cr 0.3209 0.6236 'International Tables Vol C Tables 4.2.6.8 and 6.1.1.4'
F F 0.0171 0.0103 'International Tables Vol C Tables 4.2.6.8 and 6.1.1.4'
I I -0.4742 1.8119 'International Tables Vol C Tables 4.2.6.8 and 6.1.1.4'
O O 0.0106 0.0060 'International Tables Vol C Tables 4.2.6.8 and 6.1.1.4'

loop_
_geom_angle_atom_site_label_1
_geom_angle_atom_site_label_2
_geom_angle_atom_site_label_3
_geom_angle
F1 Cr1 F8 90.84(8)
F1 Cr1 O1 92.82(10)
F1 Cr1 O3 90.33(10)
F1 Cr1 O30 177.43(10)
F1 Cr1 O32 85.07(9)
F8 Cr1 O1 175.60(10)
F8 Cr1 O3 90.16(10)
F8 Cr1 O30 89.93(9)
F8 Cr1 O32 90.13(9)
O1 Cr1 O3 92.26(12)
O1 Cr1 O30 86.52(10)
O1 Cr1 O32 87.75(11)
O30 Cr1 O3 87.21(11)
O30 Cr1 O32 97.39(11)
O32 Cr1 O3 175.39(11)
F1 Cr2 F2 89.16(8)
F1 Cr2 O2 91.97(11)
F1 Cr2 O4 90.64(10)
F1 Cr2 O5 178.37(11)
F1 Cr2 O7 90.68(11)
F2 Cr2 O2 178.34(12)
F2 Cr2 O4 89.29(10)
F2 Cr2 O5 92.03(10)
F2 Cr2 O7 91.83(11)
O2 Cr2 O4 91.90(14)
O2 Cr2 O7 86.94(14)
O4 Cr2 O7 178.28(13)
O5 Cr2 O2 86.86(12)
O5 Cr2 O4 88.26(13)
O5 Cr2 O7 90.39(14)
F2 Cr3 F3 90.43(8)
F2 Cr3 O6 90.84(11)
F2 Cr3 O8 92.23(10)
F2 Cr3 O9 176.61(12)
F2 Cr3 O11 89.84(11)
F3 Cr3 O6 178.34(11)
F3 Cr3 O8 90.64(11)
F3 Cr3 O9 92.91(11)
F3 Cr3 O11 90.70(11)
O8 Cr3 O6 90.38(15)
O9 Cr3 O6 85.82(13)
O9 Cr3 O8 87.20(14)
O9 Cr3 O11 90.64(15)
O11 Cr3 O6 88.24(14)
O11 Cr3 O8 177.52(14)
F3 Cr4 F4 91.96(8)
F3 Cr4 O10 92.25(11)
F3 Cr4 O12 90.35(10)
F3 Cr4 O13 176.68(11)
F3 Cr4 O15 87.45(10)
F4 Cr4 O10 175.59(11)
F4 Cr4 O12 90.07(11)
F4 Cr4 O13 90.48(11)
F4 Cr4 O15 90.42(10)
O10 Cr4 O12 91.19(14)
O13 Cr4 O10 85.36(13)
O13 Cr4 O12 87.39(14)
O13 Cr4 O15 94.79(13)
O15 Cr4 O10 88.48(13)
O15 Cr4 O12 177.76(13)
F4 Cr5 O14 92.01(10)
F4 Cr5 O16 90.23(10)
F4 Cr5 O17 177.86(10)
F4 Cr5 O19 90.42(10)
F5 Cr5 F4 89.85(8)
F5 Cr5 O14 177.34(10)
F5 Cr5 O16 87.49(10)
F5 Cr5 O17 91.96(10)
F5 Cr5 O19 91.13(10)
O14 Cr5 O16 94.39(12)
O14 Cr5 O17 86.22(12)
O14 Cr5 O19 86.96(11)
O16 Cr5 O17 88.71(12)
O16 Cr5 O19 178.48(12)
O17 Cr5 O19 90.69(12)
F5 Cr6 F6 89.96(8)
F5 Cr6 O18 93.16(10)
F5 Cr6 O20 91.52(10)
F5 Cr6 O21 179.69(11)
F5 Cr6 O23 89.18(10)
F6 Cr6 O18 176.88(10)
F6 Cr6 O20 90.26(10)
F6 Cr6 O21 89.93(10)
F6 Cr6 O23 92.55(9)
O18 Cr6 O23 87.60(12)
O20 Cr6 O18 89.57(12)
O20 Cr6 O23 177.11(11)
O21 Cr6 O18 86.95(12)
O21 Cr6 O20 88.20(12)
O21 Cr6 O23 91.11(12)
F6 Cr7 O22 92.17(10)
F6 Cr7 O24 91.00(10)
F6 Cr7 O25 178.38(10)
F6 Cr7 O27 89.44(10)
F7 Cr7 F6 89.17(8)
F7 Cr7 O22 177.87(10)
F7 Cr7 O24 90.60(10)
F7 Cr7 O25 91.73(10)
F7 Cr7 O27 90.97(10)
O22 Cr7 O25 86.97(11)
O24 Cr7 O22 91.04(11)
O24 Cr7 O25 87.64(12)
O24 Cr7 O27 178.37(11)
O27 Cr7 O22 87.38(11)
O27 Cr7 O25 91.89(12)
F7 Cr8 F8 89.29(8)
F7 Cr8 O26 93.64(10)
F7 Cr8 O28 90.47(10)
F7 Cr8 O29 177.94(11)
F7 Cr8 O31 85.14(9)
F8 Cr8 O26 176.30(10)
F8 Cr8 O28 91.00(11)
F8 Cr8 O29 90.46(9)
F8 Cr8 O31 90.67(9)
O26 Cr8 O28 91.23(13)
O26 Cr8 O31 87.33(11)
O29 Cr8 O26 86.69(11)
O29 Cr8 O28 87.48(11)
O29 Cr8 O31 96.91(11)
O31 Cr8 O28 175.28(11)
Cr2 F1 Cr1 125.10(10)
Cr2 F2 Cr3 124.55(10)
Cr3 F3 Cr4 124.26(10)
Cr4 F4 Cr5 124.48(10)
Cr6 F5 Cr5 124.13(10)
Cr6 F6 Cr7 123.53(10)
Cr7 F7 Cr8 123.88(10)
Cr1 F8 Cr8 124.89(10)
C1 O1 Cr1 134.5(2)
C1 O2 Cr2 133.6(2)
C9 O3 Cr1 132.8(2)
C9 O4 Cr2 134.9(2)
C17 O5 Cr2 134.6(3)
C17 O6 Cr3 134.7(3)
C25 O7 Cr2 133.9(3)
C25 O8 Cr3 135.5(3)
C33 O9 Cr3 133.8(3)
C33 O10 Cr4 136.1(3)
C41 O11 Cr3 135.0(3)
C41 O12 Cr4 133.6(3)
C49 O13 Cr4 134.5(2)
C49 O14 Cr5 133.5(2)
C57 O15 Cr4 133.6(2)
C57 O16 Cr5 132.6(2)
C62 O17 Cr5 131.2(2)
C62 O18 Cr6 135.1(2)
C70 O19 Cr5 136.3(2)
C70 O20 Cr6 130.6(2)
C78 O21 Cr6 129.2(2)
C78 O22 Cr7 133.5(2)
C83 O23 Cr6 134.9(2)
C83 O24 Cr7 128.6(2)
C88 O25 Cr7 130.8(2)
C88 O26 Cr8 133.9(2)
C96 O27 Cr7 135.1(3)
C96 O28 Cr8 129.1(3)
C105 O29 Cr8 132.9(2)
C105 O30 Cr1 134.2(2)
C110 O31 Cr8 130.4(2)
C110 O32 Cr1 130.9(2)
O1 C1 C2 116.1(3)
O2 C1 O1 126.2(3)
O2 C1 C2 117.6(3)
C1 C2 C5 102.6(4)
C1 C2 C7 111.9(4)
C1 C2 C4 105.2(6)
C1 C2 C8 102.0(6)
C3 C2 C1 111.9(4)
C3 C2 C5 110.2(2)
C3 C2 C7 110.5(2)
C7 C2 C5 109.4(2)
C6 C2 C1 118.2(7)
C6 C2 C4 110.5(3)
C6 C2 C8 110.6(3)
C8 C2 C4 110.0(3)
O3 C9 O4 126.0(3)
O3 C9 C10 116.0(3)
O4 C9 C10 118.0(3)
C9 C10 C15 107.1(4)
C9 C10 C12 99.6(8)
C9 C10 C16 109.8(8)
C11 C10 C9 112.7(4)
C11 C10 C13 109.3(3)
C11 C10 C15 109.3(3)
C13 C10 C9 109.7(4)
C13 C10 C15 108.7(3)
C14 C10 C9 119.5(8)
C14 C10 C12 109.1(3)
C14 C10 C16 109.2(3)
C16 C10 C12 109.0(3)
O5 C17 C18 117.5(4)
O6 C17 O5 125.6(4)
O6 C17 C18 116.9(4)
C17 C18 C21 111.0(5)
C17 C18 C23 103.6(5)
C17 C18 C20 100.8(7)
C19 C18 C17 112.5(5)
C19 C18 C21 112.8(7)
C19 C18 C23 110.1(7)
C21 C18 C23 106.2(7)
C22 C18 C17 115.6(9)
C22 C18 C20 110.3(14)
C22 C18 C24 116.4(14)
C24 C18 C17 112.3(8)
C24 C18 C20 98.7(13)
O7 C25 O8 124.6(3)
O7 C25 C26 118.3(4)
O8 C25 C26 117.1(4)
C25 C26 C29 109.2(5)
C25 C26 C32 111.6(5)
C27 C26 C25 110.3(5)
C27 C26 C29 109.3(3)
C27 C26 C31 109.5(3)
C31 C26 C25 109.3(5)
C31 C26 C29 109.1(3)
C28 C26 C25 108.0(4)
C28 C26 C32 109.1(3)
C30 C26 C25 109.1(5)
C30 C26 C28 109.5(3)
C30 C26 C32 109.5(3)
O9 C33 C34 116.7(4)
O10 C33 O9 125.7(3)
O10 C33 C34 117.6(3)
C33 C34 C35 104.0(6)
C33 C34 C37 106.1(6)
C33 C34 C40 106.6(4)
C35 C34 C37 110.6(3)
C39 C34 C33 114.5(6)
C39 C34 C35 110.7(3)
C39 C34 C37 110.7(3)
C36 C34 C33 112.0(5)
C36 C34 C38 110.8(3)
C36 C34 C40 110.7(3)
C38 C34 C33 106.1(5)
C38 C34 C40 110.5(3)
O11 C41 C42 116.0(4)
O12 C41 O11 125.9(3)
O12 C41 C42 118.1(4)
C41 C42 C48 107.5(5)
C41 C42 C43 110.5(7)
C41 C42 C45 98.8(6)
C44 C42 C41 113.9(5)
C44 C42 C46 109.3(3)
C44 C42 C48 108.5(3)
C46 C42 C41 109.4(4)
C46 C42 C48 108.1(3)
C43 C42 C45 108.4(3)
C47 C42 C41 120.6(7)
C47 C42 C43 108.9(3)
C47 C42 C45 108.7(3)
O13 C49 C50 117.1(3)
O14 C49 O13 125.2(3)
O14 C49 C50 117.8(3)
C49 C50 C52 109.2(4)
C49 C50 C53 108.9(5)
C49 C50 C55 101.9(5)
C54 C50 C49 111.8(4)
C54 C50 C52 110.0(2)
C56 C50 C49 104.8(4)
C56 C50 C52 109.9(2)
C56 C50 C54 111.0(2)
C51 C50 C49 114.9(5)
C51 C50 C53 110.5(3)
C51 C50 C55 110.5(3)
C53 C50 C55 109.8(3)
O15 C57 C58 117.0(4)
O16 C57 O15 125.8(3)
O16 C57 C58 117.1(4)
C57 C58 C60 103.9(4)
C57 C58 C61 111.0(5)
C59 C58 C57 111.1(4)
C59 C58 C60 111.1(5)
C59 C58 C61 109.2(5)
C60 C58 C61 110.4(5)
O17 C62 C63 118.3(3)
O18 C62 O17 125.7(3)
O18 C62 C63 116.0(3)
C62 C63 C66 107.6(4)
C62 C63 C65 109.4(8)
C62 C63 C69 107.3(8)
C64 C63 C62 107.3(4)
C64 C63 C66 110.0(2)
C68 C63 C62 111.5(4)
C68 C63 C64 110.3(2)
C68 C63 C66 110.0(2)
C67 C63 C62 109.8(8)
C67 C63 C65 110.1(3)
C67 C63 C69 110.1(3)
C69 C63 C65 110.0(3)
O19 C70 O20 125.6(3)
O19 C70 C71 116.0(3)
O20 C70 C71 118.4(3)
C70 C71 C76 102.6(6)
C70 C71 C73 106.6(4)
C72 C71 C70 107.7(6)
C72 C71 C76 109.2(3)
C74 C71 C70 117.9(7)
C74 C71 C72 109.7(3)
C74 C71 C76 109.3(3)
C75 C71 C70 107.6(4)
C75 C71 C73 108.9(2)
C77 C71 C70 113.8(4)
C77 C71 C73 109.9(2)
C77 C71 C75 109.8(2)
O21 C78 C79 115.8(3)
O22 C78 O21 125.9(3)
O22 C78 C79 118.3(3)
C78 C79 C81 107.3(4)
C80 C79 C78 110.6(4)
C80 C79 C81 111.0(5)
C82 C79 C78 106.9(4)
C82 C79 C80 110.8(5)
C82 C79 C81 110.1(5)
O23 C83 O24 125.3(3)
O23 C83 C84 118.1(3)
O24 C83 C84 116.6(4)
C83 C84 C87 105.4(4)
C85 C84 C83 110.0(4)
C85 C84 C86 111.3(5)
C85 C84 C87 109.4(5)
C86 C84 C83 111.5(4)
C86 C84 C87 109.1(5)
O25 C88 C89 116.9(3)
O26 C88 O25 125.7(3)
O26 C88 C89 117.4(3)
C88 C89 C90 105.2(5)
C88 C89 C94 110.5(5)
C88 C89 C93 102.1(6)
C92 C89 C88 111.5(4)
C92 C89 C90 109.8(3)
C92 C89 C94 110.1(3)
C94 C89 C90 109.7(3)
C91 C89 C88 111.4(6)
C91 C89 C93 110.0(3)
C91 C89 C95 110.1(3)
C95 C89 C88 112.9(6)
C95 C89 C93 110.0(3)
O27 C96 O28 127.0(4)
O27 C96 C97 119.8(5)
O27 C96 C98 110.3(5)
O28 C96 C97 113.3(5)
O28 C96 C98 121.9(5)
O29 C105 C106 116.7(3)
O30 C105 O29 125.5(3)
O30 C105 C106 117.7(3)
C105 C106 C107 104.9(3)
C108 C106 C105 111.5(3)
C108 C106 C107 110.5(4)
C108 C106 C109 109.6(4)
C109 C106 C105 111.1(3)
C109 C106 C107 109.1(4)
O31 C110 O32 124.7(3)
O31 C110 C111 117.4(3)
O32 C110 C111 117.8(3)
C110 C111 C113 103.9(3)
C110 C111 C114 111.4(4)
C112 C111 C110 111.4(4)
C112 C111 C113 110.3(4)
C112 C111 C114 110.7(4)
C114 C111 C113 108.9(4)
C96 C97 C102 107.3(6)
C96 C97 C103 112.8(6)
C103 C97 C102 108.6(3)
C104 C97 C96 110.0(6)
C104 C97 C102 108.8(4)
C104 C97 C103 109.2(3)
C96 C98 C99 107.4(8)
C96 C98 C100 102.4(8)
C96 C98 C101 109.9(8)
C99 C98 C100 112.2(4)
C99 C98 C101 112.2(4)
C100 C98 C101 112.1(4)

loop_
_geom_bond_atom_site_label_1
_geom_bond_atom_site_label_2
_geom_bond_distance
Cr1 F1 1.9130(19)
Cr1 F8 1.9149(19)
Cr1 O1 1.941(2)
Cr1 O3 1.961(3)
Cr1 O30 1.953(2)
Cr1 O32 1.958(2)
Cr2 F1 1.899(2)
Cr2 F2 1.9048(19)
Cr2 O2 1.952(3)
Cr2 O4 1.957(3)
Cr2 O5 1.951(3)
Cr2 O7 1.959(3)
Cr3 F2 1.9052(19)
Cr3 F3 1.907(2)
Cr3 O6 1.955(3)
Cr3 O8 1.952(3)
Cr3 O9 1.947(3)
Cr3 O11 1.952(3)
Cr4 F3 1.9162(19)
Cr4 F4 1.916(2)
Cr4 O10 1.947(3)
Cr4 O12 1.957(3)
Cr4 O13 1.942(3)
Cr4 O15 1.944(3)
Cr5 F4 1.917(2)
Cr5 F5 1.9085(19)
Cr5 O14 1.945(3)
Cr5 O16 1.948(2)
Cr5 O17 1.955(3)
Cr5 O19 1.961(2)
Cr6 F5 1.9050(19)
Cr6 F6 1.9055(19)
Cr6 O18 1.954(3)
Cr6 O20 1.952(3)
Cr6 O21 1.949(3)
Cr6 O23 1.966(3)
Cr7 F6 1.9085(19)
Cr7 F7 1.8973(19)
Cr7 O22 1.955(2)
Cr7 O24 1.950(3)
Cr7 O25 1.956(3)
Cr7 O27 1.951(3)
Cr8 F7 1.9083(19)
Cr8 F8 1.9185(19)
Cr8 O26 1.951(3)
Cr8 O28 1.957(3)
Cr8 O29 1.951(2)
Cr8 O31 1.957(2)
O1 C1 1.247(4)
O2 C1 1.246(4)
O3 C9 1.252(4)
O4 C9 1.254(4)
O5 C17 1.236(5)
O6 C17 1.230(5)
O7 C25 1.244(5)
O8 C25 1.249(5)
O9 C33 1.234(5)
O10 C33 1.222(5)
O11 C41 1.243(5)
O12 C41 1.241(5)
O13 C49 1.248(5)
O14 C49 1.245(5)
O15 C57 1.248(5)
O16 C57 1.247(5)
O17 C62 1.250(5)
O18 C62 1.250(5)
O19 C70 1.248(4)
O20 C70 1.255(5)
O21 C78 1.254(5)
O22 C78 1.250(4)
O23 C83 1.251(4)
O24 C83 1.262(4)
O25 C88 1.254(5)
O26 C88 1.251(5)
O27 C96 1.241(6)
O28 C96 1.248(6)
O29 C105 1.252(4)
O30 C105 1.247(4)
O31 C110 1.251(4)
O32 C110 1.256(4)
C1 C2 1.532(3)
C2 C3 1.532(3)
C2 C5 1.537(3)
C2 C7 1.534(3)
C2 C4 1.534(3)
C2 C6 1.531(3)
C2 C8 1.534(3)
C9 C10 1.522(3)
C10 C11 1.521(3)
C10 C13 1.522(3)
C10 C15 1.523(3)
C10 C12 1.523(3)
C10 C14 1.521(3)
C10 C16 1.522(3)
C17 C18 1.527(6)
C18 C19 1.482(11)
C18 C21 1.525(11)
C18 C23 1.578(12)
C18 C20 1.64(2)
C18 C22 1.38(2)
C18 C24 1.50(2)
C25 C26 1.511(3)
C26 C27 1.509(4)
C26 C29 1.512(4)
C26 C31 1.510(4)
C26 C28 1.510(4)
C26 C30 1.509(4)
C26 C32 1.512(4)
C33 C34 1.528(3)
C34 C35 1.528(3)
C34 C37 1.528(3)
C34 C39 1.527(3)
C34 C36 1.527(3)
C34 C38 1.528(3)
C34 C40 1.528(3)
C41 C42 1.513(4)
C42 C44 1.511(4)
C42 C46 1.513(4)
C42 C48 1.516(4)
C42 C43 1.513(4)
C42 C45 1.515(4)
C42 C47 1.511(4)
C49 C50 1.528(3)
C50 C52 1.531(3)
C50 C54 1.527(3)
C50 C56 1.527(3)
C50 C51 1.526(3)
C50 C53 1.529(3)
C50 C55 1.530(3)
C57 C58 1.524(6)
C58 C59 1.511(8)
C58 C60 1.527(8)
C58 C61 1.528(8)
C62 C63 1.523(3)
C63 C64 1.523(3)
C63 C66 1.524(3)
C63 C68 1.522(3)
C63 C65 1.523(3)
C63 C67 1.522(3)
C63 C69 1.523(3)
C70 C71 1.520(3)
C71 C72 1.519(3)
C71 C74 1.518(3)
C71 C76 1.521(3)
C71 C73 1.521(3)
C71 C75 1.520(3)
C71 C77 1.516(3)
C78 C79 1.525(5)
C79 C80 1.522(7)
C79 C81 1.524(8)
C79 C82 1.522(8)
C83 C84 1.520(6)
C84 C85 1.495(8)
C84 C86 1.506(7)
C84 C87 1.534(8)
C88 C89 1.523(3)
C89 C90 1.524(4)
C89 C92 1.522(4)
C89 C94 1.523(4)
C89 C91 1.522(4)
C89 C93 1.523(4)
C89 C95 1.522(4)
C96 C97 1.529(5)
C96 C98 1.566(8)
C105 C106 1.524(5)
C106 C107 1.533(6)
C106 C108 1.516(6)
C106 C109 1.519(6)
C110 C111 1.526(5)
C111 C112 1.517(7)
C111 C113 1.536(6)
C111 C114 1.529(7)
C97 C102 1.530(5)
C97 C103 1.529(5)
C97 C104 1.529(5)
C98 C99 1.566(8)
C98 C100 1.566(8)
C98 C101 1.566(8)
I1 I2 2.595(4)
I3 I4 2.595(4)
I5 I6 2.595(5)
